data_4350328
loop_
_publ_author_name
'Adams, Harry'
'Gardner, Hannah C.'
'McRoy, Richard A.'
'Morris, Michael J.'
'Motley, Jeffrey C.'
'Torker, Sebastian'

_publ_section_title
;
 Heterometallic dithiolene complexes formed by stepwise displacement of
 cyclopentadienyl ligands from nickelocene with CpMo(S2C2Ph2)2.
;
_journal_issue 26
_journal_name_full 'Inorganic chemistry'
_journal_page_first 10967
_journal_page_last 10975
_journal_paper_doi 10.1021/ic0606227
_journal_volume 45
_journal_year 2006
_chemical_formula_moiety 'C70 H58 Mo2 Ni O S8'
_chemical_formula_sum 'C70 H58 Mo2 Ni O S8'
_chemical_formula_weight 1422.23
_space_group_IT_number 2
_space_group_name_Hall '-P 1'
_space_group_name_H-M_alt 'P -1'
_symmetry_cell_setting triclinic
_symmetry_space_group_name_H-M 'P -1'
_atom_sites_solution_hydrogens geom
_atom_sites_solution_primary direct
_atom_sites_solution_secondary difmap
_audit_creation_method SHELXL-97
_cell_angle_alpha 93.8560(10)
_cell_angle_beta 92.7860(10)
_cell_angle_gamma 104.4510(10)
_cell_formula_units_Z 4
_cell_length_a 14.4954(8)
_cell_length_b 15.5339(9)
_cell_length_c 28.2119(17)
_cell_measurement_reflns_used 14127
_cell_measurement_temperature 150(2)
_cell_measurement_theta_max 54.898
_cell_measurement_theta_min 4.525
_cell_volume 6123.5(6)
_computing_cell_refinement 'Bruker SMART'
_computing_data_collection 'Bruker SMART'
_computing_data_reduction 'Bruker SHELXTL'
_computing_molecular_graphics 'Bruker SHELXTL'
_computing_publication_material 'Bruker SHELXTL'
_computing_structure_refinement 'SHELXL-97 (Sheldrick, 1997)'
_computing_structure_solution 'SHELXS-97 (Sheldrick, 1990)'
_diffrn_ambient_temperature 150(2)
_diffrn_measured_fraction_theta_full 0.941
_diffrn_measured_fraction_theta_max 0.941
_diffrn_measurement_device_type 'CCD area detector'
_diffrn_measurement_method 'phi and omega scans'
_diffrn_radiation_monochromator graphite
_diffrn_radiation_source 'fine-focus sealed tube'
_diffrn_radiation_type MoK\a
_diffrn_radiation_wavelength 0.71073
_diffrn_reflns_av_R_equivalents 0.0683
_diffrn_reflns_av_sigmaI/netI 0.0916
_diffrn_reflns_limit_h_max 18
_diffrn_reflns_limit_h_min -18
_diffrn_reflns_limit_k_max 19
_diffrn_reflns_limit_k_min -20
_diffrn_reflns_limit_l_max 36
_diffrn_reflns_limit_l_min -35
_diffrn_reflns_number 51432
_diffrn_reflns_theta_full 27.54
_diffrn_reflns_theta_max 27.54
_diffrn_reflns_theta_min 1.36
_exptl_absorpt_coefficient_mu 1.026
_exptl_absorpt_correction_T_max 0.6845
_exptl_absorpt_correction_T_min 0.6388
_exptl_absorpt_correction_type multi-scan
_exptl_absorpt_process_details sadabs
_exptl_crystal_colour blue
_exptl_crystal_density_diffrn 1.543
_exptl_crystal_density_method 'not measured'
_exptl_crystal_description block
_exptl_crystal_F_000 2904
_exptl_crystal_size_max 0.48
_exptl_crystal_size_mid 0.48
_exptl_crystal_size_min 0.40
_refine_diff_density_max 0.937
_refine_diff_density_min -0.706
_refine_diff_density_rms 0.097
_refine_ls_extinction_method none
_refine_ls_goodness_of_fit_ref 0.922
_refine_ls_hydrogen_treatment mixed
_refine_ls_matrix_type full
_refine_ls_number_parameters 1477
_refine_ls_number_reflns 26550
_refine_ls_number_restraints 0
_refine_ls_restrained_S_all 0.922
_refine_ls_R_factor_all 0.0723
_refine_ls_R_factor_gt 0.0411
_refine_ls_shift/su_max 0.002
_refine_ls_shift/su_mean 0.000
_refine_ls_structure_factor_coef Fsqd
_refine_ls_weighting_details 'calc w=1/[\s^2^(Fo^2^)+(0.0351P)^2^+0.0000P] where P=(Fo^2^+2Fc^2^)/3'
_refine_ls_weighting_scheme calc
_refine_ls_wR_factor_gt 0.0850
_refine_ls_wR_factor_ref 0.0937
_reflns_number_gt 17628
_reflns_number_total 26550
_reflns_threshold_expression >2sigma(I)
_cod_data_source_file ic0606227si20060412_122254.cif
_cod_data_source_block ims119m
_cod_depositor_comments
;
The following automatic conversions were performed:

data item '_symmetry_cell_setting' value 'Triclinic' was changed to
'triclinic' in accordance with the
/home/saulius/struct/COD-crude-data/automatic-downloads/DataCite-retrospective/ACS/depositions/lib/dictionaries/cif_core.dic
dictionary named 'cif_core.dic' version 2.4.2 last updated on
2011-04-26.

Automatic conversion script
Id: cif_fix_values 6909 2019-04-08 15:41:33Z antanas 
;
_cod_original_sg_symbol_H-M P-1
_cod_database_code 4350328

loop_
_symmetry_equiv_pos_as_xyz
'x, y, z'
'-x, -y, -z'

loop_
_atom_site_label
_atom_site_type_symbol
_atom_site_fract_x
_atom_site_fract_y
_atom_site_fract_z
_atom_site_U_iso_or_equiv
_atom_site_adp_type
_atom_site_occupancy
_atom_site_symmetry_multiplicity
_atom_site_calc_flag
_atom_site_refinement_flags
Mo2 Mo 0.265052(19) 0.303375(16) 0.278261(10) 0.01917(7) Uani 1 1 d .
Mo1 Mo 0.065973(19) 0.223880(16) 0.442021(10) 0.02059(7) Uani 1 1 d .
Ni1 Ni 0.17110(3) 0.26166(2) 0.363961(15) 0.01880(9) Uani 1 1 d .
S1 S 0.18979(5) 0.35364(5) 0.43168(3) 0.02084(17) Uani 1 1 d .
S2 S -0.02785(5) 0.31056(5) 0.40499(3) 0.02303(18) Uani 1 1 d .
S3 S 0.18975(5) 0.15972(5) 0.41537(3) 0.02081(17) Uani 1 1 d .
S4 S -0.02886(6) 0.10645(5) 0.38784(3) 0.02623(19) Uani 1 1 d .
S5 S 0.36828(5) 0.23209(5) 0.31570(3) 0.02346(18) Uani 1 1 d .
S6 S 0.35681(5) 0.42524(5) 0.32761(3) 0.02355(18) Uani 1 1 d .
S7 S 0.13295(5) 0.35430(5) 0.31337(3) 0.01992(17) Uani 1 1 d .
S8 S 0.14486(5) 0.16884(5) 0.29816(3) 0.02054(17) Uani 1 1 d .
C1 C 0.1203(3) 0.2058(3) 0.51785(13) 0.0442(10) Uani 1 1 d .
H1 H 0.1843 0.2029 0.5244 0.053 Uiso 1 1 calc R
C2 C 0.0872(3) 0.2808(3) 0.52222(14) 0.0486(11) Uani 1 1 d .
H2 H 0.1255 0.3388 0.5323 0.058 Uiso 1 1 calc R
C3 C -0.0067(3) 0.2612(3) 0.51029(15) 0.0553(12) Uani 1 1 d .
H3 H -0.0449 0.3028 0.5108 0.066 Uiso 1 1 calc R
C4 C -0.0396(3) 0.1696(3) 0.49695(15) 0.0590(13) Uani 1 1 d .
H4 H -0.1031 0.1376 0.4867 0.071 Uiso 1 1 calc R
C5 C 0.0427(3) 0.1340(2) 0.50198(14) 0.0479(11) Uani 1 1 d .
H5 H 0.0442 0.0735 0.4958 0.057 Uiso 1 1 calc R
C6 C 0.3553(2) 0.3321(2) 0.21639(12) 0.0304(8) Uani 1 1 d .
H6 H 0.4227 0.3496 0.2225 0.036 Uiso 1 1 calc R
C7 C 0.2927(3) 0.3900(2) 0.21486(12) 0.0336(9) Uani 1 1 d .
H7 H 0.3113 0.4531 0.2201 0.040 Uiso 1 1 calc R
C8 C 0.1990(2) 0.3375(2) 0.20423(12) 0.0305(8) Uani 1 1 d .
H8 H 0.1432 0.3589 0.2010 0.037 Uiso 1 1 calc R
C9 C 0.2026(2) 0.2481(2) 0.19932(12) 0.0302(8) Uani 1 1 d .
H9 H 0.1491 0.1985 0.1920 0.036 Uiso 1 1 calc R
C10 C 0.2976(2) 0.2430(2) 0.20692(13) 0.0322(8) Uani 1 1 d .
H10 H 0.3193 0.1901 0.2059 0.039 Uiso 1 1 calc R
C11 C 0.0399(2) 0.02960(18) 0.37768(12) 0.0236(7) Uani 1 1 d .
C12 C 0.1349(2) 0.05059(18) 0.39042(12) 0.0218(7) Uani 1 1 d .
C13 C 0.0354(2) 0.19162(19) 0.27498(12) 0.0222(7) Uani 1 1 d .
C14 C 0.0319(2) 0.27718(19) 0.28036(12) 0.0213(7) Uani 1 1 d .
C15 C 0.4638(2) 0.31178(19) 0.34562(12) 0.0226(7) Uani 1 1 d .
C16 C 0.4574(2) 0.39783(19) 0.35281(12) 0.0240(7) Uani 1 1 d .
C17 C 0.1342(2) 0.44191(18) 0.42639(12) 0.0221(7) Uani 1 1 d .
C18 C 0.0385(2) 0.42249(18) 0.41335(11) 0.0208(7) Uani 1 1 d .
C19 C 0.1984(2) -0.01134(19) 0.38789(12) 0.0246(7) Uani 1 1 d .
C20 C 0.2894(2) 0.0145(2) 0.37179(13) 0.0333(9) Uani 1 1 d .
H20 H 0.3106 0.0720 0.3606 0.040 Uiso 1 1 calc R
C21 C 0.3499(3) -0.0420(2) 0.37179(15) 0.0408(10) Uani 1 1 d .
H21 H 0.4117 -0.0233 0.3604 0.049 Uiso 1 1 calc R
C22 C 0.3198(3) -0.1258(2) 0.38845(14) 0.0399(10) Uani 1 1 d .
H22 H 0.3614 -0.1643 0.3891 0.048 Uiso 1 1 calc R
C23 C 0.2292(3) -0.1527(2) 0.40404(14) 0.0361(9) Uani 1 1 d .
H23 H 0.2081 -0.2105 0.4150 0.043 Uiso 1 1 calc R
C24 C 0.1690(2) -0.09681(19) 0.40386(12) 0.0270(8) Uani 1 1 d .
H24 H 0.1068 -0.1164 0.4147 0.032 Uiso 1 1 calc R
C25 C -0.0124(2) -0.0552(2) 0.34975(14) 0.0303(8) Uani 1 1 d .
C26 C -0.1006(2) -0.1030(2) 0.36234(17) 0.0457(11) Uani 1 1 d .
H26 H -0.1294 -0.0813 0.3886 0.055 Uiso 1 1 calc R
C27 C -0.1470(3) -0.1827(2) 0.33652(19) 0.0572(14) Uani 1 1 d .
H27 H -0.2074 -0.2155 0.3453 0.069 Uiso 1 1 calc R
C28 C -0.1064(3) -0.2142(2) 0.29871(19) 0.0605(14) Uani 1 1 d .
H28 H -0.1379 -0.2697 0.2820 0.073 Uiso 1 1 calc R
C29 C -0.0200(3) -0.1661(2) 0.28441(15) 0.0479(11) Uani 1 1 d .
H29 H 0.0066 -0.1870 0.2572 0.058 Uiso 1 1 calc R
C30 C 0.0276(3) -0.0868(2) 0.31047(13) 0.0340(9) Uani 1 1 d .
H30 H 0.0877 -0.0540 0.3014 0.041 Uiso 1 1 calc R
C31 C -0.0381(2) 0.11386(19) 0.25176(12) 0.0256(8) Uani 1 1 d .
C32 C -0.0110(2) 0.04821(19) 0.22402(13) 0.0302(8) Uani 1 1 d .
H32 H 0.0549 0.0525 0.2208 0.036 Uiso 1 1 calc R
C33 C -0.0793(3) -0.0240(2) 0.20084(14) 0.0376(9) Uani 1 1 d .
H33 H -0.0601 -0.0679 0.1814 0.045 Uiso 1 1 calc R
C34 C -0.1746(3) -0.0310(2) 0.20635(15) 0.0446(11) Uani 1 1 d .
H34 H -0.2215 -0.0798 0.1906 0.054 Uiso 1 1 calc R
C35 C -0.2022(3) 0.0325(2) 0.23466(16) 0.0467(11) Uani 1 1 d .
H35 H -0.2681 0.0270 0.2385 0.056 Uiso 1 1 calc R
C36 C -0.1346(2) 0.1049(2) 0.25775(14) 0.0357(9) Uani 1 1 d .
H36 H -0.1544 0.1479 0.2775 0.043 Uiso 1 1 calc R
C37 C -0.0382(2) 0.31978(19) 0.25795(12) 0.0223(7) Uani 1 1 d .
C38 C -0.0712(2) 0.2977(2) 0.21019(13) 0.0282(8) Uani 1 1 d .
H38 H -0.0515 0.2521 0.1923 0.034 Uiso 1 1 calc R
C39 C -0.1319(2) 0.3415(2) 0.18881(13) 0.0335(9) Uani 1 1 d .
H39 H -0.1540 0.3253 0.1564 0.040 Uiso 1 1 calc R
C40 C -0.1612(3) 0.4084(2) 0.21386(15) 0.0415(10) Uani 1 1 d .
H40 H -0.2028 0.4385 0.1989 0.050 Uiso 1 1 calc R
C41 C -0.1288(3) 0.4310(2) 0.26139(15) 0.0423(10) Uani 1 1 d .
H41 H -0.1490 0.4762 0.2793 0.051 Uiso 1 1 calc R
C42 C -0.0671(2) 0.3875(2) 0.28262(13) 0.0313(8) Uani 1 1 d .
H42 H -0.0440 0.4046 0.3148 0.038 Uiso 1 1 calc R
C43 C 0.5468(2) 0.27781(19) 0.36038(13) 0.0254(8) Uani 1 1 d .
C44 C 0.5362(2) 0.2045(2) 0.38733(14) 0.0332(9) Uani 1 1 d .
H44 H 0.4756 0.1782 0.3984 0.040 Uiso 1 1 calc R
C45 C 0.6127(3) 0.1693(2) 0.39814(15) 0.0430(10) Uani 1 1 d .
H45 H 0.6041 0.1195 0.4167 0.052 Uiso 1 1 calc R
C46 C 0.7010(3) 0.2058(2) 0.38232(15) 0.0418(10) Uani 1 1 d .
H46 H 0.7531 0.1811 0.3896 0.050 Uiso 1 1 calc R
C47 C 0.7131(2) 0.2784(2) 0.35575(15) 0.0405(10) Uani 1 1 d .
H47 H 0.7739 0.3041 0.3447 0.049 Uiso 1 1 calc R
C48 C 0.6369(2) 0.3142(2) 0.34508(14) 0.0329(9) Uani 1 1 d .
H48 H 0.6464 0.3647 0.3269 0.039 Uiso 1 1 calc R
C49 C 0.5232(2) 0.46876(19) 0.38549(13) 0.0260(8) Uani 1 1 d .
C50 C 0.5508(2) 0.4499(2) 0.43068(13) 0.0330(8) Uani 1 1 d .
H50 H 0.5312 0.3907 0.4398 0.040 Uiso 1 1 calc R
C51 C 0.6070(2) 0.5170(2) 0.46283(14) 0.0391(9) Uani 1 1 d .
H51 H 0.6255 0.5031 0.4936 0.047 Uiso 1 1 calc R
C52 C 0.6354(2) 0.6027(2) 0.45021(15) 0.0398(10) Uani 1 1 d .
H52 H 0.6728 0.6485 0.4723 0.048 Uiso 1 1 calc R
C53 C 0.6096(2) 0.6224(2) 0.40547(15) 0.0404(10) Uani 1 1 d .
H53 H 0.6306 0.6816 0.3965 0.048 Uiso 1 1 calc R
C54 C 0.5528(2) 0.5563(2) 0.37313(14) 0.0332(9) Uani 1 1 d .
H54 H 0.5341 0.5710 0.3426 0.040 Uiso 1 1 calc R
C55 C 0.1984(2) 0.53196(19) 0.44157(12) 0.0240(7) Uani 1 1 d .
C56 C 0.2862(2) 0.5614(2) 0.42271(14) 0.0335(9) Uani 1 1 d .
H56 H 0.3045 0.5261 0.3979 0.040 Uiso 1 1 calc R
C57 C 0.3477(2) 0.6429(2) 0.44003(15) 0.0380(10) Uani 1 1 d .
H57 H 0.4066 0.6638 0.4260 0.046 Uiso 1 1 calc R
C58 C 0.3236(2) 0.6932(2) 0.47728(14) 0.0375(10) Uani 1 1 d .
H58 H 0.3666 0.7477 0.4896 0.045 Uiso 1 1 calc R
C59 C 0.2366(2) 0.6641(2) 0.49655(13) 0.0338(9) Uani 1 1 d .
H59 H 0.2194 0.6988 0.5221 0.041 Uiso 1 1 calc R
C60 C 0.1741(2) 0.58386(19) 0.47857(13) 0.0269(8) Uani 1 1 d .
H60 H 0.1140 0.5644 0.4918 0.032 Uiso 1 1 calc R
C61 C -0.0159(2) 0.48875(19) 0.40136(12) 0.0220(7) Uani 1 1 d .
C62 C -0.1143(2) 0.4698(2) 0.40632(13) 0.0276(8) Uani 1 1 d .
H62 H -0.1448 0.4169 0.4201 0.033 Uiso 1 1 calc R
C63 C -0.1682(2) 0.5262(2) 0.39160(13) 0.0330(9) Uani 1 1 d .
H63 H -0.2351 0.5114 0.3949 0.040 Uiso 1 1 calc R
C64 C -0.1248(3) 0.6040(2) 0.37217(13) 0.0343(9) Uani 1 1 d .
H64 H -0.1614 0.6432 0.3623 0.041 Uiso 1 1 calc R
C65 C -0.0270(2) 0.6247(2) 0.36710(13) 0.0302(8) Uani 1 1 d .
H65 H 0.0031 0.6785 0.3539 0.036 Uiso 1 1 calc R
C66 C 0.0269(2) 0.5678(2) 0.38100(12) 0.0265(8) Uani 1 1 d .
H66 H 0.0935 0.5823 0.3768 0.032 Uiso 1 1 calc R
Mo2A Mo 0.215101(19) 0.674660(17) 0.216023(10) 0.02041(7) Uani 1 1 d .
Mo1A Mo 0.449199(19) 0.774746(16) 0.066019(10) 0.01993(7) Uani 1 1 d .
Ni1A Ni 0.33152(3) 0.72562(2) 0.139687(15) 0.01907(9) Uani 1 1 d .
S1A S 0.32808(5) 0.64088(5) 0.07011(3) 0.02057(17) Uani 1 1 d .
S2A S 0.54294(5) 0.68623(5) 0.10120(3) 0.02192(18) Uani 1 1 d .
S3A S 0.31972(5) 0.83260(5) 0.09133(3) 0.02053(17) Uani 1 1 d .
S4A S 0.53524(5) 0.88490(5) 0.12686(3) 0.02460(19) Uani 1 1 d .
S5A S 0.13386(6) 0.56893(5) 0.15582(3) 0.02610(19) Uani 1 1 d .
S6A S 0.12719(6) 0.76080(5) 0.17860(3) 0.02369(18) Uani 1 1 d .
S7A S 0.35191(5) 0.62203(5) 0.18688(3) 0.02043(17) Uani 1 1 d .
S8A S 0.34665(5) 0.80839(5) 0.21020(3) 0.02235(18) Uani 1 1 d .
C1A C 0.5627(3) 0.8082(3) 0.01161(14) 0.0444(10) Uani 1 1 d .
H1A H 0.6273 0.8091 0.0199 0.053 Uiso 1 1 calc R
C2A C 0.5217(4) 0.8810(3) 0.01520(15) 0.0565(13) Uani 1 1 d .
H2A H 0.5541 0.9401 0.0270 0.068 Uiso 1 1 calc R
C3A C 0.4267(3) 0.8532(3) -0.00114(16) 0.0563(13) Uani 1 1 d .
H3A H 0.3831 0.8897 -0.0028 0.068 Uiso 1 1 calc R
C4A C 0.4061(3) 0.7622(3) -0.01480(14) 0.0466(11) Uani 1 1 d .
H4A H 0.3459 0.7259 -0.0274 0.056 Uiso 1 1 calc R
C5A C 0.4895(3) 0.7332(2) -0.00675(13) 0.0384(9) Uani 1 1 d .
H5A H 0.4956 0.6740 -0.0126 0.046 Uiso 1 1 calc R
C6A C 0.2564(3) 0.6989(2) 0.29854(13) 0.0368(9) Uani 1 1 d .
H6A H 0.3133 0.7401 0.3117 0.044 Uiso 1 1 calc R
C7A C 0.1695(2) 0.7199(2) 0.28773(13) 0.0339(9) Uani 1 1 d .
H7A H 0.1569 0.7769 0.2923 0.041 Uiso 1 1 calc R
C8A C 0.1029(2) 0.6384(2) 0.26830(13) 0.0347(9) Uani 1 1 d .
H8A H 0.0382 0.6316 0.2574 0.042 Uiso 1 1 calc R
C9A C 0.1526(3) 0.5703(2) 0.26855(14) 0.0438(10) Uani 1 1 d .
H9A H 0.1263 0.5094 0.2579 0.053 Uiso 1 1 calc R
C10A C 0.2461(3) 0.6075(2) 0.28691(13) 0.0411(10) Uani 1 1 d .
H10A H 0.2944 0.5765 0.2909 0.049 Uiso 1 1 calc R
C11A C 0.4662(2) 0.96245(18) 0.13390(12) 0.0214(7) Uani 1 1 d .
C12A C 0.3731(2) 0.94163(18) 0.11769(12) 0.0217(7) Uani 1 1 d .
C13A C 0.4468(2) 0.7738(2) 0.23692(12) 0.0239(7) Uani 1 1 d .
C14A C 0.4530(2) 0.69153(19) 0.22360(12) 0.0229(7) Uani 1 1 d .
C15A C 0.0411(2) 0.6053(2) 0.12802(12) 0.0250(7) Uani 1 1 d .
C16A C 0.0386(2) 0.69206(19) 0.13890(12) 0.0235(7) Uani 1 1 d .
C17A C 0.4784(2) 0.57394(18) 0.09200(11) 0.0206(7) Uani 1 1 d .
C18A C 0.3846(2) 0.55388(18) 0.07777(11) 0.0198(7) Uani 1 1 d .
C19A C 0.3109(2) 1.00480(19) 0.11435(12) 0.0227(7) Uani 1 1 d .
C20A C 0.3451(2) 1.08675(19) 0.09484(12) 0.0258(8) Uani 1 1 d .
H20A H 0.4094 1.1039 0.0864 0.031 Uiso 1 1 calc R
C21A C 0.2858(2) 1.1425(2) 0.08786(13) 0.0298(8) Uani 1 1 d .
H21A H 0.3098 1.1980 0.0749 0.036 Uiso 1 1 calc R
C22A C 0.1923(2) 1.1185(2) 0.09960(13) 0.0293(8) Uani 1 1 d .
H22A H 0.1514 1.1565 0.0941 0.035 Uiso 1 1 calc R
C23A C 0.1580(2) 1.0382(2) 0.11949(13) 0.0286(8) Uani 1 1 d .
H23A H 0.0938 1.0217 0.1281 0.034 Uiso 1 1 calc R
C24A C 0.2175(2) 0.98192(19) 0.12676(13) 0.0263(8) Uani 1 1 d .
H24A H 0.1936 0.9271 0.1404 0.032 Uiso 1 1 calc R
C25A C 0.5163(2) 1.04779(19) 0.16144(13) 0.0255(8) Uani 1 1 d .
C26A C 0.4737(2) 1.0856(2) 0.19773(13) 0.0303(8) Uani 1 1 d .
H26A H 0.4096 1.0585 0.2040 0.036 Uiso 1 1 calc R
C27A C 0.5237(3) 1.1627(2) 0.22490(14) 0.0393(10) Uani 1 1 d .
H27A H 0.4942 1.1872 0.2500 0.047 Uiso 1 1 calc R
C28A C 0.6156(3) 1.2032(2) 0.21546(15) 0.0431(10) Uani 1 1 d .
H28A H 0.6498 1.2559 0.2339 0.052 Uiso 1 1 calc R
C29A C 0.6581(3) 1.1677(2) 0.17940(16) 0.0451(11) Uani 1 1 d .
H29A H 0.7216 1.1961 0.1728 0.054 Uiso 1 1 calc R
C30A C 0.6089(2) 1.0902(2) 0.15225(15) 0.0365(9) Uani 1 1 d .
H30A H 0.6390 1.0662 0.1273 0.044 Uiso 1 1 calc R
C31A C 0.5099(2) 0.8377(2) 0.27298(12) 0.0262(8) Uani 1 1 d .
C32A C 0.5473(2) 0.8071(2) 0.31362(14) 0.0379(9) Uani 1 1 d .
H32A H 0.5313 0.7452 0.3180 0.046 Uiso 1 1 calc R
C33A C 0.6071(3) 0.8666(2) 0.34720(15) 0.0480(11) Uani 1 1 d .
H33A H 0.6338 0.8452 0.3740 0.058 Uiso 1 1 calc R
C34A C 0.6282(3) 0.9570(2) 0.34205(15) 0.0439(10) Uani 1 1 d .
H34A H 0.6699 0.9974 0.3652 0.053 Uiso 1 1 calc R
C35A C 0.5893(3) 0.9890(2) 0.30371(14) 0.0407(10) Uani 1 1 d .
H35A H 0.6029 1.0514 0.3006 0.049 Uiso 1 1 calc R
C36A C 0.5297(2) 0.9294(2) 0.26954(13) 0.0331(9) Uani 1 1 d .
H36A H 0.5020 0.9516 0.2433 0.040 Uiso 1 1 calc R
C37A C 0.5351(2) 0.6532(2) 0.22998(12) 0.0270(8) Uani 1 1 d .
C38A C 0.6254(2) 0.7053(3) 0.22081(14) 0.0445(10) Uani 1 1 d .
H38A H 0.6325 0.7647 0.2124 0.053 Uiso 1 1 calc R
C39A C 0.7039(3) 0.6706(4) 0.22391(16) 0.0638(14) Uani 1 1 d .
H39A H 0.7650 0.7061 0.2177 0.077 Uiso 1 1 calc R
C40A C 0.6942(3) 0.5848(3) 0.23602(18) 0.0688(16) Uani 1 1 d .
H40A H 0.7490 0.5618 0.2386 0.083 Uiso 1 1 calc R
C41A C 0.6069(3) 0.5321(3) 0.24433(18) 0.0640(15) Uani 1 1 d .
H41A H 0.6007 0.4725 0.2522 0.077 Uiso 1 1 calc R
C42A C 0.5267(3) 0.5665(2) 0.24118(15) 0.0435(10) Uani 1 1 d .
H42A H 0.4658 0.5299 0.2468 0.052 Uiso 1 1 calc R
C43A C -0.0220(2) 0.5397(2) 0.09187(12) 0.0259(8) Uani 1 1 d .
C44A C -0.0628(2) 0.5648(2) 0.05129(13) 0.0308(8) Uani 1 1 d .
H44A H -0.0535 0.6263 0.0466 0.037 Uiso 1 1 calc R
C45A C -0.1174(2) 0.5006(2) 0.01713(13) 0.0338(9) Uani 1 1 d .
H45A H -0.1463 0.5189 -0.0101 0.041 Uiso 1 1 calc R
C46A C -0.1297(2) 0.4104(2) 0.02258(14) 0.0354(9) Uani 1 1 d .
H46A H -0.1654 0.3670 -0.0011 0.043 Uiso 1 1 calc R
C47A C -0.0899(2) 0.3849(2) 0.06255(15) 0.0397(10) Uani 1 1 d .
H47A H -0.0990 0.3233 0.0668 0.048 Uiso 1 1 calc R
C48A C -0.0360(2) 0.4484(2) 0.09693(14) 0.0350(9) Uani 1 1 d .
H48A H -0.0083 0.4294 0.1243 0.042 Uiso 1 1 calc R
C49A C -0.0330(2) 0.7373(2) 0.12060(13) 0.0284(8) Uani 1 1 d .
C50A C -0.0062(2) 0.8111(2) 0.09385(13) 0.0332(9) Uani 1 1 d .
H50A H 0.0578 0.8297 0.0851 0.040 Uiso 1 1 calc R
C51A C -0.0714(3) 0.8575(2) 0.07997(15) 0.0439(10) Uani 1 1 d .
H51A H -0.0522 0.9074 0.0617 0.053 Uiso 1 1 calc R
C52A C -0.1637(3) 0.8316(3) 0.09247(15) 0.0480(12) Uani 1 1 d .
H52A H -0.2081 0.8640 0.0831 0.058 Uiso 1 1 calc R
C53A C -0.1926(3) 0.7590(3) 0.11846(15) 0.0450(11) Uani 1 1 d .
H53A H -0.2570 0.7410 0.1267 0.054 Uiso 1 1 calc R
C54A C -0.1272(2) 0.7118(2) 0.13271(14) 0.0367(9) Uani 1 1 d .
H54A H -0.1473 0.6619 0.1509 0.044 Uiso 1 1 calc R
C55A C 0.5325(2) 0.50651(19) 0.10334(12) 0.0222(7) Uani 1 1 d .
C56A C 0.4874(2) 0.4265(2) 0.12202(12) 0.0254(7) Uani 1 1 d .
H56A H 0.4217 0.4152 0.1282 0.030 Uiso 1 1 calc R
C57A C 0.5375(2) 0.3638(2) 0.13158(13) 0.0288(8) Uani 1 1 d .
H57A H 0.5059 0.3096 0.1439 0.035 Uiso 1 1 calc R
C58A C 0.6336(2) 0.3796(2) 0.12330(12) 0.0303(8) Uani 1 1 d .
H58A H 0.6674 0.3359 0.1295 0.036 Uiso 1 1 calc R
C59A C 0.6802(2) 0.4590(2) 0.10601(13) 0.0293(8) Uani 1 1 d .
H59A H 0.7463 0.4704 0.1008 0.035 Uiso 1 1 calc R
C60A C 0.6299(2) 0.5221(2) 0.09624(12) 0.0271(8) Uani 1 1 d .
H60A H 0.6624 0.5767 0.0845 0.033 Uiso 1 1 calc R
C61A C 0.3216(2) 0.46366(18) 0.06190(12) 0.0216(7) Uani 1 1 d .
C62A C 0.2422(2) 0.42586(19) 0.08637(12) 0.0262(8) Uani 1 1 d .
H62A H 0.2306 0.4554 0.1152 0.031 Uiso 1 1 calc R
C63A C 0.1800(2) 0.3454(2) 0.06897(14) 0.0308(8) Uani 1 1 d .
H63A H 0.1261 0.3201 0.0859 0.037 Uiso 1 1 calc R
C64A C 0.1964(2) 0.3021(2) 0.02695(13) 0.0307(8) Uani 1 1 d .
H64A H 0.1532 0.2476 0.0147 0.037 Uiso 1 1 calc R
C65A C 0.2762(2) 0.3384(2) 0.00276(13) 0.0322(9) Uani 1 1 d .
H65A H 0.2880 0.3087 -0.0260 0.039 Uiso 1 1 calc R
C66A C 0.3388(2) 0.41849(19) 0.02078(13) 0.0263(8) Uani 1 1 d .
H66A H 0.3942 0.4424 0.0046 0.032 Uiso 1 1 calc R
C1S C 0.1637(6) 0.9293(7) 0.9871(2) 0.163(4) Uani 1 1 d .
H1S1 H 0.1631 0.9872 1.0039 0.195 Uiso 1 1 calc R
H1S2 H 0.1864 0.8930 1.0105 0.195 Uiso 1 1 calc R
C2S C 0.0678(5) 0.8837(5) 0.9685(3) 0.128(3) Uani 1 1 d .
H2S1 H 0.0230 0.9208 0.9757 0.154 Uiso 1 1 calc R
H2S2 H 0.0460 0.8263 0.9829 0.154 Uiso 1 1 calc R
C3S C 0.0723(4) 0.8688(5) 0.9180(2) 0.103(2) Uani 1 1 d .
H3S1 H 0.0448 0.8051 0.9073 0.123 Uiso 1 1 calc R
H3S2 H 0.0367 0.9052 0.9008 0.123 Uiso 1 1 calc R
C4S C 0.1695(5) 0.8944(4) 0.9099(2) 0.108(2) Uani 1 1 d .
H4S1 H 0.1779 0.9308 0.8822 0.129 Uiso 1 1 calc R
H4S2 H 0.1917 0.8403 0.9017 0.129 Uiso 1 1 calc R
C5S C 0.5967(3) 0.8292(3) 0.4850(2) 0.0798(18) Uani 1 1 d .
H5S1 H 0.6068 0.7995 0.5141 0.096 Uiso 1 1 calc R
H5S2 H 0.5471 0.7871 0.4636 0.096 Uiso 1 1 calc R
C6S C 0.5662(4) 0.9092(3) 0.4974(3) 0.104(2) Uani 1 1 d .
H6S1 H 0.5065 0.9085 0.4786 0.125 Uiso 1 1 calc R
H6S2 H 0.5542 0.9134 0.5316 0.125 Uiso 1 1 calc R
C7S C 0.6416(4) 0.9836(3) 0.48707(19) 0.0715(15) Uani 1 1 d .
H7S1 H 0.6611 1.0267 0.5154 0.086 Uiso 1 1 calc R
H7S2 H 0.6204 1.0146 0.4607 0.086 Uiso 1 1 calc R
C8S C 0.7232(3) 0.9459(3) 0.47314(17) 0.0578(12) Uani 1 1 d .
H8S1 H 0.7526 0.9743 0.4453 0.069 Uiso 1 1 calc R
H8S2 H 0.7726 0.9561 0.4998 0.069 Uiso 1 1 calc R
O1S O 0.2276(3) 0.9442(4) 0.9497(2) 0.151(2) Uani 1 1 d .
O2S O 0.6836(2) 0.85309(19) 0.46174(11) 0.0596(8) Uani 1 1 d .

loop_
_atom_site_aniso_label
_atom_site_aniso_U_11
_atom_site_aniso_U_22
_atom_site_aniso_U_33
_atom_site_aniso_U_23
_atom_site_aniso_U_13
_atom_site_aniso_U_12
Mo2 0.02253(15) 0.01739(13) 0.01631(16) 0.00087(11) 0.00240(11) 0.00260(10)
Mo1 0.02439(15) 0.01850(14) 0.01833(16) 0.00121(11) 0.00308(12) 0.00421(11)
Ni1 0.0229(2) 0.01558(19) 0.0169(2) 0.00048(17) -0.00006(17) 0.00330(15)
S1 0.0241(4) 0.0183(4) 0.0189(5) -0.0008(3) -0.0016(3) 0.0041(3)
S2 0.0221(4) 0.0184(4) 0.0266(5) -0.0003(3) -0.0012(3) 0.0026(3)
S3 0.0248(4) 0.0178(4) 0.0189(5) 0.0010(3) -0.0007(3) 0.0042(3)
S4 0.0244(4) 0.0201(4) 0.0326(5) -0.0007(4) 0.0012(4) 0.0035(3)
S5 0.0236(4) 0.0189(4) 0.0261(5) 0.0009(3) -0.0008(4) 0.0027(3)
S6 0.0236(4) 0.0198(4) 0.0254(5) -0.0022(3) -0.0001(4) 0.0035(3)
S7 0.0229(4) 0.0169(4) 0.0188(4) 0.0003(3) -0.0011(3) 0.0036(3)
S8 0.0236(4) 0.0167(4) 0.0202(5) -0.0003(3) 0.0010(3) 0.0035(3)
C1 0.045(2) 0.072(3) 0.019(2) 0.008(2) 0.0069(18) 0.020(2)
C2 0.078(3) 0.042(2) 0.018(2) -0.0029(18) 0.016(2) 0.001(2)
C3 0.081(3) 0.083(3) 0.023(2) 0.011(2) 0.018(2) 0.055(3)
C4 0.032(2) 0.102(4) 0.026(3) 0.001(3) 0.0146(19) -0.015(2)
C5 0.090(3) 0.029(2) 0.030(3) 0.0127(18) 0.027(2) 0.017(2)
C6 0.0291(19) 0.038(2) 0.022(2) 0.0049(16) 0.0071(15) 0.0029(15)
C7 0.051(2) 0.0297(18) 0.016(2) 0.0028(15) -0.0001(17) 0.0022(16)
C8 0.039(2) 0.0381(19) 0.0152(19) 0.0059(16) -0.0008(16) 0.0117(16)
C9 0.039(2) 0.0334(19) 0.0148(19) -0.0015(15) 0.0005(15) 0.0039(15)
C10 0.040(2) 0.0361(19) 0.022(2) -0.0009(16) 0.0053(16) 0.0132(16)
C11 0.0328(19) 0.0156(15) 0.0207(19) 0.0053(13) 0.0026(15) 0.0019(13)
C12 0.0269(18) 0.0181(15) 0.0189(19) 0.0013(13) 0.0027(14) 0.0029(13)
C13 0.0184(16) 0.0249(16) 0.0216(19) 0.0020(14) 0.0023(14) 0.0023(13)
C14 0.0188(16) 0.0220(16) 0.0208(19) -0.0015(14) -0.0007(13) 0.0020(12)
C15 0.0225(17) 0.0218(16) 0.0212(19) 0.0014(14) -0.0011(14) 0.0018(13)
C16 0.0225(17) 0.0250(16) 0.024(2) 0.0030(14) 0.0033(14) 0.0040(13)
C17 0.0274(18) 0.0179(15) 0.0206(19) 0.0009(13) 0.0039(14) 0.0052(13)
C18 0.0248(17) 0.0203(15) 0.0158(18) -0.0015(13) 0.0013(13) 0.0036(13)
C19 0.0325(19) 0.0189(16) 0.023(2) -0.0018(14) 0.0006(15) 0.0087(13)
C20 0.037(2) 0.0265(18) 0.037(2) 0.0053(17) 0.0066(17) 0.0060(15)
C21 0.035(2) 0.042(2) 0.048(3) -0.0004(19) 0.0104(19) 0.0136(17)
C22 0.048(2) 0.034(2) 0.043(3) -0.0073(18) -0.003(2) 0.0231(18)
C23 0.053(2) 0.0204(17) 0.036(2) 0.0038(16) -0.0033(19) 0.0122(16)
C24 0.034(2) 0.0216(17) 0.024(2) 0.0039(15) 0.0012(15) 0.0051(14)
C25 0.037(2) 0.0168(16) 0.036(2) 0.0038(15) -0.0041(17) 0.0052(14)
C26 0.031(2) 0.0224(18) 0.080(4) 0.002(2) 0.008(2) 0.0004(15)
C27 0.033(2) 0.027(2) 0.104(5) -0.004(2) -0.008(2) -0.0018(17)
C28 0.060(3) 0.022(2) 0.090(4) -0.013(2) -0.028(3) 0.003(2)
C29 0.075(3) 0.031(2) 0.038(3) -0.0097(19) -0.015(2) 0.021(2)
C30 0.043(2) 0.0276(18) 0.030(2) 0.0008(16) -0.0056(17) 0.0084(16)
C31 0.0297(19) 0.0214(16) 0.023(2) 0.0029(14) -0.0028(15) 0.0013(13)
C32 0.036(2) 0.0242(17) 0.027(2) 0.0009(15) 0.0000(16) 0.0015(14)
C33 0.047(2) 0.0276(18) 0.032(2) -0.0074(17) -0.0048(18) 0.0012(16)
C34 0.048(3) 0.032(2) 0.041(3) -0.0023(19) -0.007(2) -0.0098(18)
C35 0.028(2) 0.047(2) 0.057(3) 0.003(2) 0.002(2) -0.0061(17)
C36 0.033(2) 0.0311(19) 0.038(3) -0.0027(17) 0.0026(17) 0.0006(15)
C37 0.0218(17) 0.0206(16) 0.0214(19) 0.0013(14) -0.0039(14) 0.0005(13)
C38 0.0301(19) 0.0262(17) 0.025(2) -0.0010(15) -0.0030(15) 0.0030(14)
C39 0.037(2) 0.0342(19) 0.023(2) 0.0009(16) -0.0150(16) -0.0003(16)
C40 0.041(2) 0.042(2) 0.042(3) 0.003(2) -0.0119(19) 0.0151(18)
C41 0.051(2) 0.040(2) 0.040(3) -0.0080(19) -0.010(2) 0.0262(18)
C42 0.038(2) 0.0365(19) 0.020(2) -0.0055(16) -0.0074(16) 0.0139(16)
C43 0.0232(18) 0.0186(16) 0.032(2) -0.0030(15) -0.0026(15) 0.0036(13)
C44 0.034(2) 0.0284(18) 0.036(2) 0.0036(17) -0.0013(17) 0.0061(15)
C45 0.052(3) 0.032(2) 0.046(3) 0.0019(19) -0.010(2) 0.0159(18)
C46 0.038(2) 0.038(2) 0.050(3) -0.013(2) -0.0140(19) 0.0176(18)
C47 0.025(2) 0.040(2) 0.051(3) -0.013(2) -0.0052(18) 0.0049(16)
C48 0.029(2) 0.0273(18) 0.039(2) -0.0017(17) -0.0019(17) 0.0019(15)
C49 0.0229(18) 0.0203(16) 0.032(2) -0.0048(15) -0.0003(15) 0.0025(13)
C50 0.035(2) 0.0308(18) 0.032(2) 0.0019(17) 0.0035(17) 0.0044(15)
C51 0.037(2) 0.049(2) 0.026(2) -0.0074(18) -0.0093(17) 0.0072(18)
C52 0.032(2) 0.037(2) 0.045(3) -0.0161(19) -0.0113(18) 0.0056(16)
C53 0.040(2) 0.0181(17) 0.058(3) -0.0046(18) -0.006(2) 0.0013(15)
C54 0.034(2) 0.0277(18) 0.035(2) 0.0004(16) -0.0041(17) 0.0055(15)
C55 0.0268(18) 0.0204(16) 0.023(2) 0.0005(14) -0.0018(14) 0.0045(13)
C56 0.033(2) 0.0299(18) 0.035(2) -0.0068(17) 0.0065(17) 0.0055(15)
C57 0.029(2) 0.0283(19) 0.050(3) -0.0006(18) 0.0087(18) -0.0043(15)
C58 0.037(2) 0.0210(17) 0.047(3) -0.0054(17) -0.0054(19) -0.0031(15)
C59 0.043(2) 0.0245(17) 0.031(2) -0.0082(16) 0.0006(17) 0.0064(15)
C60 0.0290(18) 0.0234(16) 0.027(2) -0.0025(15) 0.0023(15) 0.0047(14)
C61 0.0275(18) 0.0206(16) 0.0172(18) -0.0045(13) 0.0008(14) 0.0064(13)
C62 0.032(2) 0.0243(17) 0.026(2) -0.0025(15) 0.0044(15) 0.0069(14)
C63 0.032(2) 0.0340(19) 0.034(2) -0.0059(17) 0.0032(17) 0.0119(16)
C64 0.045(2) 0.034(2) 0.029(2) -0.0008(17) 0.0005(18) 0.0206(17)
C65 0.042(2) 0.0263(17) 0.024(2) 0.0043(15) 0.0054(16) 0.0111(15)
C66 0.0277(18) 0.0286(18) 0.022(2) -0.0021(15) 0.0020(15) 0.0051(14)
Mo2A 0.02281(15) 0.01935(14) 0.01901(17) 0.00252(12) 0.00276(12) 0.00472(11)
Mo1A 0.02366(15) 0.01684(13) 0.01894(16) 0.00206(11) 0.00333(12) 0.00398(11)
Ni1A 0.0217(2) 0.01660(19) 0.0179(2) 0.00048(17) -0.00022(17) 0.00358(15)
S1A 0.0232(4) 0.0178(4) 0.0199(5) 0.0001(3) -0.0027(3) 0.0047(3)
S2A 0.0202(4) 0.0189(4) 0.0252(5) 0.0008(3) 0.0001(3) 0.0028(3)
S3A 0.0223(4) 0.0175(4) 0.0210(5) 0.0011(3) -0.0008(3) 0.0041(3)
S4A 0.0212(4) 0.0193(4) 0.0315(5) -0.0025(4) -0.0007(4) 0.0036(3)
S5A 0.0249(4) 0.0226(4) 0.0297(5) -0.0024(4) -0.0023(4) 0.0058(3)
S6A 0.0235(4) 0.0206(4) 0.0259(5) 0.0027(3) -0.0002(4) 0.0037(3)
S7A 0.0226(4) 0.0184(4) 0.0196(5) 0.0008(3) -0.0011(3) 0.0046(3)
S8A 0.0257(4) 0.0187(4) 0.0213(5) -0.0011(3) -0.0016(3) 0.0043(3)
C1A 0.036(2) 0.067(3) 0.035(3) 0.020(2) 0.0156(19) 0.016(2)
C2A 0.096(4) 0.035(2) 0.034(3) 0.012(2) 0.022(3) 0.001(2)
C3A 0.081(3) 0.066(3) 0.046(3) 0.036(2) 0.039(3) 0.047(3)
C4A 0.048(3) 0.063(3) 0.026(2) 0.019(2) 0.0033(19) 0.005(2)
C5A 0.067(3) 0.033(2) 0.021(2) 0.0051(17) 0.0134(19) 0.0210(19)
C6A 0.044(2) 0.049(2) 0.021(2) 0.0049(18) 0.0036(17) 0.0162(18)
C7A 0.046(2) 0.039(2) 0.022(2) 0.0034(17) 0.0083(17) 0.0209(17)
C8A 0.031(2) 0.045(2) 0.027(2) 0.0061(18) 0.0111(16) 0.0063(16)
C9A 0.067(3) 0.034(2) 0.031(2) 0.0107(18) 0.014(2) 0.0101(19)
C10A 0.063(3) 0.052(2) 0.023(2) 0.0177(19) 0.0141(19) 0.035(2)
C11A 0.0265(17) 0.0160(15) 0.0213(19) 0.0034(13) 0.0040(14) 0.0040(12)
C12A 0.0256(18) 0.0160(15) 0.0221(19) 0.0025(13) 0.0045(14) 0.0021(12)
C13A 0.0211(17) 0.0275(17) 0.0200(19) 0.0004(14) -0.0037(14) 0.0017(13)
C14A 0.0206(17) 0.0251(16) 0.0206(19) 0.0033(14) 0.0001(14) 0.0009(13)
C15A 0.0191(17) 0.0273(17) 0.026(2) 0.0048(15) 0.0018(14) 0.0008(13)
C16A 0.0204(17) 0.0240(16) 0.024(2) 0.0041(14) 0.0051(14) 0.0013(13)
C17A 0.0280(18) 0.0181(15) 0.0153(18) -0.0006(13) 0.0035(14) 0.0050(13)
C18A 0.0249(17) 0.0168(15) 0.0163(18) -0.0006(13) 0.0000(13) 0.0035(12)
C19A 0.0297(18) 0.0175(15) 0.0206(19) 0.0009(14) 0.0014(14) 0.0059(13)
C20A 0.0293(19) 0.0213(16) 0.026(2) 0.0050(15) 0.0051(15) 0.0041(13)
C21A 0.041(2) 0.0198(16) 0.029(2) 0.0061(15) 0.0015(17) 0.0079(15)
C22A 0.039(2) 0.0259(18) 0.027(2) 0.0015(15) 0.0007(16) 0.0153(15)
C23A 0.0253(18) 0.0262(17) 0.034(2) 0.0003(16) 0.0046(16) 0.0067(14)
C24A 0.0289(19) 0.0167(15) 0.032(2) 0.0022(15) 0.0028(15) 0.0041(13)
C25A 0.0318(19) 0.0161(15) 0.027(2) 0.0023(14) -0.0020(15) 0.0046(13)
C26A 0.0316(19) 0.0254(17) 0.032(2) 0.0010(16) 0.0001(16) 0.0044(14)
C27A 0.051(2) 0.033(2) 0.036(2) -0.0091(18) -0.0050(19) 0.0191(18)
C28A 0.046(2) 0.0277(19) 0.049(3) -0.0087(19) -0.014(2) 0.0031(17)
C29A 0.031(2) 0.031(2) 0.065(3) -0.007(2) -0.001(2) -0.0044(16)
C30A 0.031(2) 0.0244(18) 0.049(3) -0.0064(17) 0.0011(18) 0.0004(15)
C31A 0.0284(18) 0.0256(17) 0.022(2) -0.0029(15) -0.0018(15) 0.0050(14)
C32A 0.047(2) 0.0305(19) 0.034(2) -0.0068(17) -0.0068(18) 0.0103(17)
C33A 0.064(3) 0.050(2) 0.031(3) -0.008(2) -0.017(2) 0.023(2)
C34A 0.046(2) 0.043(2) 0.037(3) -0.0138(19) -0.0114(19) 0.0089(18)
C35A 0.048(2) 0.033(2) 0.031(2) -0.0041(18) -0.0042(19) -0.0046(17)
C36A 0.041(2) 0.0289(18) 0.024(2) 0.0002(16) -0.0035(17) 0.0004(15)
C37A 0.0245(18) 0.0324(18) 0.023(2) -0.0042(15) -0.0047(15) 0.0086(14)
C38A 0.030(2) 0.067(3) 0.035(3) 0.001(2) -0.0018(18) 0.0124(19)
C39A 0.038(3) 0.115(4) 0.042(3) -0.010(3) -0.004(2) 0.033(3)
C40A 0.056(3) 0.093(4) 0.066(4) -0.032(3) -0.026(3) 0.050(3)
C41A 0.077(3) 0.053(3) 0.067(4) -0.023(2) -0.033(3) 0.041(3)
C42A 0.048(2) 0.038(2) 0.044(3) -0.0062(19) -0.017(2) 0.0143(18)
C43A 0.0250(18) 0.0269(17) 0.024(2) 0.0027(15) 0.0020(15) 0.0033(14)
C44A 0.033(2) 0.0292(18) 0.031(2) -0.0003(16) 0.0016(16) 0.0095(15)
C45A 0.032(2) 0.041(2) 0.027(2) -0.0019(17) -0.0046(16) 0.0096(16)
C46A 0.031(2) 0.039(2) 0.032(2) -0.0048(18) -0.0054(17) 0.0053(16)
C47A 0.044(2) 0.0269(19) 0.042(3) -0.0007(18) -0.0085(19) 0.0009(16)
C48A 0.038(2) 0.0300(19) 0.033(2) 0.0048(17) -0.0077(17) 0.0028(15)
C49A 0.0232(18) 0.0271(18) 0.032(2) -0.0070(16) -0.0048(15) 0.0045(14)
C50A 0.034(2) 0.0292(18) 0.035(2) 0.0019(17) -0.0046(17) 0.0076(15)
C51A 0.054(3) 0.035(2) 0.042(3) -0.0018(19) -0.014(2) 0.0154(19)
C52A 0.054(3) 0.044(2) 0.048(3) -0.019(2) -0.025(2) 0.028(2)
C53A 0.023(2) 0.056(3) 0.052(3) -0.023(2) -0.0100(19) 0.0124(18)
C54A 0.027(2) 0.038(2) 0.042(3) -0.0076(18) -0.0015(17) 0.0065(16)
C55A 0.0259(18) 0.0231(16) 0.0167(18) -0.0031(14) -0.0019(14) 0.0060(13)
C56A 0.0219(17) 0.0302(18) 0.024(2) 0.0019(15) 0.0021(14) 0.0062(14)
C57A 0.037(2) 0.0237(17) 0.026(2) 0.0059(15) 0.0007(16) 0.0086(14)
C58A 0.042(2) 0.0287(18) 0.024(2) -0.0011(16) -0.0032(16) 0.0174(16)
C59A 0.0229(18) 0.039(2) 0.028(2) 0.0004(16) 0.0020(15) 0.0120(15)
C60A 0.0277(19) 0.0284(17) 0.024(2) -0.0008(15) 0.0008(15) 0.0065(14)
C61A 0.0267(17) 0.0147(15) 0.0229(19) -0.0012(13) -0.0023(14) 0.0058(12)
C62A 0.0339(19) 0.0194(16) 0.025(2) -0.0009(14) 0.0068(16) 0.0065(14)
C63A 0.0275(19) 0.0215(17) 0.042(3) 0.0073(16) 0.0051(17) 0.0009(14)
C64A 0.033(2) 0.0166(16) 0.038(2) 0.0013(15) -0.0079(17) -0.0004(14)
C65A 0.047(2) 0.0190(16) 0.027(2) -0.0046(15) -0.0025(17) 0.0055(15)
C66A 0.0264(18) 0.0249(17) 0.026(2) -0.0021(15) 0.0012(15) 0.0049(14)
C1S 0.125(7) 0.343(13) 0.042(5) 0.027(6) 0.012(5) 0.096(8)
C2S 0.103(6) 0.195(8) 0.114(7) 0.055(6) 0.052(5) 0.068(5)
C3S 0.071(4) 0.195(7) 0.060(4) 0.005(5) 0.000(3) 0.070(4)
C4S 0.144(6) 0.080(4) 0.089(6) -0.009(4) 0.055(5) 0.008(4)
C5S 0.062(3) 0.066(3) 0.113(5) -0.009(3) 0.024(3) 0.021(3)
C6S 0.076(4) 0.068(4) 0.167(7) -0.030(4) 0.033(4) 0.022(3)
C7S 0.094(4) 0.058(3) 0.078(4) 0.015(3) 0.025(3) 0.042(3)
C8S 0.055(3) 0.074(3) 0.047(3) 0.003(3) -0.004(2) 0.022(2)
O1S 0.100(4) 0.226(6) 0.117(5) 0.003(5) 0.005(4) 0.028(4)
O2S 0.0609(19) 0.071(2) 0.052(2) -0.0180(17) -0.0101(16) 0.0347(16)

loop_
_atom_type_symbol
_atom_type_description
_atom_type_scat_dispersion_real
_atom_type_scat_dispersion_imag
_atom_type_scat_source
C C 0.0033 0.0016 'International Tables Vol C Tables 4.2.6.8 and 6.1.1.4'
H H 0.0000 0.0000 'International Tables Vol C Tables 4.2.6.8 and 6.1.1.4'
S S 0.1246 0.1234 'International Tables Vol C Tables 4.2.6.8 and 6.1.1.4'
Ni Ni 0.3393 1.1124 'International Tables Vol C Tables 4.2.6.8 and 6.1.1.4'
Mo Mo -1.6832 0.6857 'International Tables Vol C Tables 4.2.6.8 and 6.1.1.4'
O O 0.0106 0.0060 'International Tables Vol C Tables 4.2.6.8 and 6.1.1.4'

loop_
_geom_angle_atom_site_label_1
_geom_angle_atom_site_label_2
_geom_angle_atom_site_label_3
_geom_angle
C6 Mo2 C10 36.83(11)
C6 Mo2 C7 36.69(12)
C10 Mo2 C7 60.18(12)
C6 Mo2 S5 93.17(9)
C10 Mo2 S5 88.51(9)
C7 Mo2 S5 127.93(9)
C6 Mo2 S6 94.45(9)
C10 Mo2 S6 129.70(9)
C7 Mo2 S6 88.47(9)
S5 Mo2 S6 81.31(3)
C6 Mo2 C9 59.11(12)
C10 Mo2 C9 34.97(11)
C7 Mo2 C9 57.83(11)
S5 Mo2 C9 117.76(8)
S6 Mo2 C9 146.30(8)
C6 Mo2 C8 59.29(12)
C10 Mo2 C8 58.53(12)
C7 Mo2 C8 34.68(11)
S5 Mo2 C8 146.90(9)
S6 Mo2 C8 116.17(8)
C9 Mo2 C8 34.06(10)
C6 Mo2 S7 137.75(9)
C10 Mo2 S7 138.40(9)
C7 Mo2 S7 101.06(9)
S5 Mo2 S7 127.20(3)
S6 Mo2 S7 81.70(3)
C9 Mo2 S7 103.48(8)
C8 Mo2 S7 84.64(9)
C6 Mo2 S8 132.73(8)
C10 Mo2 S8 95.92(9)
C7 Mo2 S8 137.15(9)
S5 Mo2 S8 81.65(3)
S6 Mo2 S8 130.38(3)
C9 Mo2 S8 81.92(8)
C8 Mo2 S8 103.06(8)
S7 Mo2 S8 72.63(3)
C6 Mo2 Ni1 172.36(9)
C10 Mo2 Ni1 143.62(9)
C7 Mo2 Ni1 149.53(9)
S5 Mo2 Ni1 79.46(2)
S6 Mo2 Ni1 82.52(2)
C9 Mo2 Ni1 126.21(8)
C8 Mo2 Ni1 128.32(8)
S7 Mo2 Ni1 48.92(2)
S8 Mo2 Ni1 48.62(2)
C5 Mo1 C4 37.01(15)
C5 Mo1 C1 35.86(14)
C4 Mo1 C1 59.68(15)
C5 Mo1 C3 59.01(14)
C4 Mo1 C3 35.23(14)
C1 Mo1 C3 57.18(14)
C5 Mo1 C2 58.09(13)
C4 Mo1 C2 57.64(14)
C1 Mo1 C2 34.13(13)
C3 Mo1 C2 33.13(14)
C5 Mo1 S1 131.06(12)
C4 Mo1 S1 139.36(12)
C1 Mo1 S1 95.41(10)
C3 Mo1 S1 104.96(13)
C2 Mo1 S1 83.44(10)
C5 Mo1 S3 90.66(11)
C4 Mo1 S3 125.98(14)
C1 Mo1 S3 86.08(10)
C3 Mo1 S3 143.20(11)
C2 Mo1 S3 114.65(12)
S1 Mo1 S3 78.37(3)
C5 Mo1 S2 133.52(12)
C4 Mo1 S2 96.51(13)
C1 Mo1 S2 137.73(10)
C3 Mo1 S2 82.90(10)
C2 Mo1 S2 104.13(11)
S1 Mo1 S2 80.94(3)
S3 Mo1 S2 133.06(3)
C5 Mo1 S4 90.60(11)
C4 Mo1 S4 85.99(11)
C1 Mo1 S4 124.80(11)
C3 Mo1 S4 116.31(13)
C2 Mo1 S4 143.31(10)
S1 Mo1 S4 133.16(3)
S3 Mo1 S4 81.30(3)
S2 Mo1 S4 83.05(3)
C5 Mo1 Ni1 142.53(11)
C4 Mo1 Ni1 168.55(11)
C1 Mo1 Ni1 127.82(10)
C3 Mo1 Ni1 154.30(12)
C2 Mo1 Ni1 133.73(10)
S1 Mo1 Ni1 51.86(2)
S3 Mo1 Ni1 51.92(2)
S2 Mo1 Ni1 82.33(2)
S4 Mo1 Ni1 82.56(2)
S8 Ni1 S7 82.07(3)
S8 Ni1 S1 177.06(3)
S7 Ni1 S1 97.90(3)
S8 Ni1 S3 96.47(3)
S7 Ni1 S3 172.78(3)
S1 Ni1 S3 83.19(3)
S8 Ni1 Mo1 121.71(3)
S7 Ni1 Mo1 119.09(3)
S1 Ni1 Mo1 55.75(2)
S3 Ni1 Mo1 55.77(2)
S8 Ni1 Mo2 56.64(2)
S7 Ni1 Mo2 56.33(2)
S1 Ni1 Mo2 125.73(2)
S3 Ni1 Mo2 128.50(3)
Mo1 Ni1 Mo2 174.725(18)
C17 S1 Ni1 112.98(11)
C17 S1 Mo1 106.56(10)
Ni1 S1 Mo1 72.39(2)
C18 S2 Mo1 106.83(11)
C12 S3 Ni1 110.50(11)
C12 S3 Mo1 107.30(10)
Ni1 S3 Mo1 72.31(2)
C11 S4 Mo1 106.44(11)
C15 S5 Mo2 109.47(11)
C16 S6 Mo2 109.65(10)
C14 S7 Ni1 98.84(10)
C14 S7 Mo2 99.81(10)
Ni1 S7 Mo2 74.76(2)
C13 S8 Ni1 98.49(10)
C13 S8 Mo2 101.13(10)
Ni1 S8 Mo2 74.74(2)
C2 C1 C5 107.6(4)
C2 C1 Mo1 74.8(2)
C5 C1 Mo1 70.0(2)
C3 C2 C1 110.7(4)
C3 C2 Mo1 73.3(2)
C1 C2 Mo1 71.0(2)
C2 C3 C4 109.2(4)
C2 C3 Mo1 73.6(2)
C4 C3 Mo1 69.9(2)
C3 C4 C5 105.7(4)
C3 C4 Mo1 74.8(2)
C5 C4 Mo1 70.2(2)
C1 C5 C4 106.8(3)
C1 C5 Mo1 74.1(2)
C4 C5 Mo1 72.8(2)
C7 C6 C10 107.1(3)
C7 C6 Mo2 74.18(19)
C10 C6 Mo2 73.4(2)
C8 C7 C6 108.4(3)
C8 C7 Mo2 76.6(2)
C6 C7 Mo2 69.13(19)
C9 C8 C7 107.7(3)
C9 C8 Mo2 72.21(19)
C7 C8 Mo2 68.7(2)
C8 C9 C10 109.6(3)
C8 C9 Mo2 73.73(19)
C10 C9 Mo2 68.65(19)
C9 C10 C6 107.3(3)
C9 C10 Mo2 76.38(19)
C6 C10 Mo2 69.73(19)
C12 C11 C25 123.7(3)
C12 C11 S4 121.6(2)
C25 C11 S4 114.4(2)
C11 C12 C19 126.3(3)
C11 C12 S3 118.3(2)
C19 C12 S3 115.3(2)
C14 C13 C31 128.4(3)
C14 C13 S8 115.5(2)
C31 C13 S8 116.1(2)
C13 C14 C37 128.4(3)
C13 C14 S7 116.5(2)
C37 C14 S7 114.6(2)
C16 C15 C43 125.9(3)
C16 C15 S5 119.2(2)
C43 C15 S5 114.9(2)
C15 C16 C49 125.2(3)
C15 C16 S6 118.1(2)
C49 C16 S6 116.2(2)
C18 C17 C55 126.8(3)
C18 C17 S1 119.2(2)
C55 C17 S1 113.8(2)
C17 C18 C61 125.5(3)
C17 C18 S2 119.6(2)
C61 C18 S2 114.7(2)
C20 C19 C24 118.0(3)
C20 C19 C12 121.6(3)
C24 C19 C12 120.4(3)
C19 C20 C21 121.2(3)
C22 C21 C20 119.9(3)
C23 C22 C21 119.5(3)
C24 C23 C22 120.6(3)
C23 C24 C19 120.8(3)
C26 C25 C30 119.3(3)
C26 C25 C11 120.9(3)
C30 C25 C11 119.8(3)
C25 C26 C27 119.9(4)
C28 C27 C26 120.4(4)
C27 C28 C29 120.7(4)
C28 C29 C30 119.2(4)
C29 C30 C25 120.4(4)
C32 C31 C36 118.9(3)
C32 C31 C13 120.2(3)
C36 C31 C13 120.9(3)
C31 C32 C33 120.9(3)
C34 C33 C32 119.5(3)
C35 C34 C33 120.1(3)
C34 C35 C36 120.8(4)
C35 C36 C31 119.8(3)
C42 C37 C38 118.0(3)
C42 C37 C14 120.9(3)
C38 C37 C14 121.0(3)
C39 C38 C37 120.6(3)
C38 C39 C40 121.0(3)
C39 C40 C41 118.9(3)
C42 C41 C40 119.9(3)
C41 C42 C37 121.5(3)
C48 C43 C44 117.5(3)
C48 C43 C15 121.1(3)
C44 C43 C15 121.3(3)
C45 C44 C43 120.9(3)
C46 C45 C44 120.7(4)
C47 C46 C45 119.4(4)
C46 C47 C48 120.2(4)
C47 C48 C43 121.3(3)
C50 C49 C54 118.3(3)
C50 C49 C16 120.1(3)
C54 C49 C16 121.3(3)
C49 C50 C51 120.8(3)
C52 C51 C50 120.2(4)
C51 C52 C53 119.8(3)
C52 C53 C54 120.7(3)
C53 C54 C49 120.2(4)
C56 C55 C60 118.8(3)
C56 C55 C17 121.4(3)
C60 C55 C17 119.5(3)
C55 C56 C57 120.2(3)
C58 C57 C56 120.5(3)
C59 C58 C57 119.7(3)
C58 C59 C60 120.0(3)
C55 C60 C59 120.8(3)
C62 C61 C66 117.6(3)
C62 C61 C18 120.2(3)
C66 C61 C18 121.9(3)
C63 C62 C61 121.6(3)
C64 C63 C62 119.9(3)
C63 C64 C65 119.6(3)
C66 C65 C64 120.7(3)
C65 C66 C61 120.5(3)
C8A Mo2A C7A 37.20(12)
C8A Mo2A C9A 36.27(12)
C7A Mo2A C9A 60.03(13)
C8A Mo2A S5A 94.92(9)
C7A Mo2A S5A 131.37(9)
C9A Mo2A S5A 86.26(10)
C8A Mo2A S6A 90.43(10)
C7A Mo2A S6A 89.45(9)
C9A Mo2A S6A 123.66(11)
S5A Mo2A S6A 81.14(3)
C8A Mo2A C6A 59.56(13)
C7A Mo2A C6A 35.16(11)
C9A Mo2A C6A 57.91(13)
S5A Mo2A C6A 143.91(9)
S6A Mo2A C6A 120.66(9)
C8A Mo2A C10A 59.12(13)
C7A Mo2A C10A 58.70(12)
C9A Mo2A C10A 34.37(13)
S5A Mo2A C10A 111.92(10)
S6A Mo2A C10A 146.85(9)
C6A Mo2A C10A 34.43(12)
C8A Mo2A S8A 132.93(9)
C7A Mo2A S8A 96.05(9)
C9A Mo2A S8A 141.46(11)
S5A Mo2A S8A 129.03(3)
S6A Mo2A S8A 82.03(3)
C6A Mo2A S8A 84.86(9)
C10A Mo2A S8A 108.28(10)
C8A Mo2A S7A 138.85(9)
C7A Mo2A S7A 136.52(9)
C9A Mo2A S7A 102.67(10)
S5A Mo2A S7A 80.96(3)
S6A Mo2A S7A 128.59(3)
C6A Mo2A S7A 101.36(9)
C10A Mo2A S7A 84.33(9)
S8A Mo2A S7A 73.11(3)
C8A Mo2A Ni1A 170.23(10)
C7A Mo2A Ni1A 145.51(9)
C9A Mo2A Ni1A 149.80(10)
S5A Mo2A Ni1A 79.86(2)
S6A Mo2A Ni1A 80.65(2)
C6A Mo2A Ni1A 128.76(9)
C10A Mo2A Ni1A 130.48(9)
S8A Mo2A Ni1A 50.03(2)
S7A Mo2A Ni1A 48.88(2)
C5A Mo1A C1A 36.18(13)
C5A Mo1A C4A 35.76(13)
C1A Mo1A C4A 59.13(14)
C5A Mo1A C2A 58.89(13)
C1A Mo1A C2A 35.24(13)
C4A Mo1A C2A 57.62(14)
C5A Mo1A C3A 58.61(13)
C1A Mo1A C3A 58.22(14)
C4A Mo1A C3A 34.52(14)
C2A Mo1A C3A 34.09(14)
C5A Mo1A S1A 93.86(10)
C1A Mo1A S1A 128.90(11)
C4A Mo1A S1A 86.65(10)
C2A Mo1A S1A 144.23(12)
C3A Mo1A S1A 113.49(13)
C5A Mo1A S2A 89.75(10)
C1A Mo1A S2A 87.58(10)
C4A Mo1A S2A 122.95(11)
C2A Mo1A S2A 118.43(13)
C3A Mo1A S2A 144.94(10)
S1A Mo1A S2A 80.70(3)
C5A Mo1A S3A 132.18(10)
C1A Mo1A S3A 136.37(10)
C4A Mo1A S3A 96.42(11)
C2A Mo1A S3A 101.68(12)
C3A Mo1A S3A 80.95(10)
S1A Mo1A S3A 78.92(3)
S2A Mo1A S3A 134.08(3)
C5A Mo1A S4A 131.07(10)
C1A Mo1A S4A 95.06(11)
C4A Mo1A S4A 139.42(10)
C2A Mo1A S4A 82.99(11)
C3A Mo1A S4A 106.27(12)
S1A Mo1A S4A 131.59(3)
S2A Mo1A S4A 82.34(3)
S3A Mo1A S4A 81.27(3)
C5A Mo1A Ni1A 145.64(9)
C1A Mo1A Ni1A 171.60(10)
C4A Mo1A Ni1A 127.75(10)
C2A Mo1A Ni1A 150.42(11)
C3A Mo1A Ni1A 130.10(10)
S1A Mo1A Ni1A 51.79(2)
S2A Mo1A Ni1A 84.33(2)
S3A Mo1A Ni1A 50.99(2)
S4A Mo1A Ni1A 81.68(2)
S7A Ni1A S3A 176.79(3)
S7A Ni1A S8A 82.06(3)
S3A Ni1A S8A 98.16(3)
S7A Ni1A S1A 95.63(3)
S3A Ni1A S1A 83.93(3)
S8A Ni1A S1A 175.46(3)
S7A Ni1A Mo1A 121.62(3)
S3A Ni1A Mo1A 55.62(2)
S8A Ni1A Mo1A 123.06(2)
S1A Ni1A Mo1A 54.99(2)
S7A Ni1A Mo2A 57.25(2)
S3A Ni1A Mo2A 125.49(3)
S8A Ni1A Mo2A 56.52(2)
S1A Ni1A Mo2A 125.33(2)
Mo1A Ni1A Mo2A 178.678(18)
C18A S1A Ni1A 111.64(11)
C18A S1A Mo1A 107.82(10)
Ni1A S1A Mo1A 73.23(2)
C17A S2A Mo1A 107.98(11)
C12A S3A Ni1A 112.82(11)
C12A S3A Mo1A 105.52(10)
Ni1A S3A Mo1A 73.39(2)
C11A S4A Mo1A 105.38(11)
C15A S5A Mo2A 110.38(11)
C16A S6A Mo2A 109.60(11)
C14A S7A Ni1A 96.97(10)
C14A S7A Mo2A 102.97(10)
Ni1A S7A Mo2A 73.87(2)
C13A S8A Ni1A 97.66(11)
C13A S8A Mo2A 101.07(10)
Ni1A S8A Mo2A 73.45(2)
C2A C1A C5A 106.8(4)
C2A C1A Mo1A 74.3(2)
C5A C1A Mo1A 70.6(2)
C3A C2A C1A 109.2(4)
C3A C2A Mo1A 74.2(2)
C1A C2A Mo1A 70.5(2)
C2A C3A C4A 108.0(4)
C2A C3A Mo1A 71.7(3)
C4A C3A Mo1A 70.6(2)
C3A C4A C5A 108.3(4)
C3A C4A Mo1A 74.9(3)
C5A C4A Mo1A 69.8(2)
C4A C5A C1A 107.6(3)
C4A C5A Mo1A 74.4(2)
C1A C5A Mo1A 73.3(2)
C7A C6A C10A 109.4(3)
C7A C6A Mo2A 69.4(2)
C10A C6A Mo2A 74.1(2)
C6A C7A C8A 106.9(3)
C6A C7A Mo2A 75.4(2)
C8A C7A Mo2A 70.0(2)
C9A C8A C7A 106.8(3)
C9A C8A Mo2A 74.7(2)
C7A C8A Mo2A 72.81(19)
C10A C9A C8A 108.9(3)
C10A C9A Mo2A 75.8(2)
C8A C9A Mo2A 69.0(2)
C9A C10A C6A 107.9(3)
C9A C10A Mo2A 69.9(2)
C6A C10A Mo2A 71.4(2)
C12A C11A C25A 124.2(3)
C12A C11A S4A 121.0(2)
C25A C11A S4A 114.6(2)
C11A C12A C19A 126.4(3)
C11A C12A S3A 119.0(2)
C19A C12A S3A 114.2(2)
C14A C13A C31A 126.6(3)
C14A C13A S8A 116.6(2)
C31A C13A S8A 116.7(2)
C13A C14A C37A 128.4(3)
C13A C14A S7A 115.9(2)
C37A C14A S7A 115.3(2)
C16A C15A C43A 127.0(3)
C16A C15A S5A 117.3(2)
C43A C15A S5A 115.5(2)
C15A C16A C49A 127.1(3)
C15A C16A S6A 119.3(2)
C49A C16A S6A 113.6(2)
C18A C17A C55A 124.5(3)
C18A C17A S2A 119.4(2)
C55A C17A S2A 116.0(2)
C17A C18A C61A 127.1(3)
C17A C18A S1A 119.5(2)
C61A C18A S1A 113.1(2)
C24A C19A C20A 118.6(3)
C24A C19A C12A 121.4(3)
C20A C19A C12A 119.8(3)
C21A C20A C19A 120.4(3)
C22A C21A C20A 120.5(3)
C21A C22A C23A 119.6(3)
C22A C23A C24A 120.1(3)
C19A C24A C23A 120.7(3)
C30A C25A C26A 118.3(3)
C30A C25A C11A 120.0(3)
C26A C25A C11A 121.7(3)
C27A C26A C25A 120.8(3)
C28A C27A C26A 120.0(4)
C29A C28A C27A 119.9(3)
C28A C29A C30A 120.6(4)
C25A C30A C29A 120.4(4)
C36A C31A C32A 118.0(3)
C36A C31A C13A 121.7(3)
C32A C31A C13A 120.2(3)
C33A C32A C31A 120.4(3)
C32A C33A C34A 120.3(4)
C35A C34A C33A 120.5(4)
C34A C35A C36A 119.4(3)
C35A C36A C31A 121.3(3)
C42A C37A C38A 118.6(3)
C42A C37A C14A 123.2(3)
C38A C37A C14A 118.0(3)
C39A C38A C37A 120.2(4)
C40A C39A C38A 120.2(4)
C39A C40A C41A 120.9(4)
C40A C41A C42A 119.5(4)
C37A C42A C41A 120.6(4)
C44A C43A C48A 117.8(3)
C44A C43A C15A 122.8(3)
C48A C43A C15A 119.2(3)
C43A C44A C45A 120.7(3)
C46A C45A C44A 120.6(3)
C47A C46A C45A 119.2(3)
C46A C47A C48A 120.6(3)
C47A C48A C43A 121.1(3)
C54A C49A C50A 118.0(3)
C54A C49A C16A 120.8(3)
C50A C49A C16A 121.0(3)
C51A C50A C49A 121.0(3)
C52A C51A C50A 120.0(4)
C51A C52A C53A 120.6(4)
C52A C53A C54A 119.9(4)
C49A C54A C53A 120.6(4)
C60A C55A C56A 118.0(3)
C60A C55A C17A 120.9(3)
C56A C55A C17A 121.0(3)
C57A C56A C55A 120.6(3)
C56A C57A C58A 120.5(3)
C59A C58A C57A 119.8(3)
C58A C59A C60A 119.8(3)
C59A C60A C55A 121.2(3)
C66A C61A C62A 118.9(3)
C66A C61A C18A 119.8(3)
C62A C61A C18A 121.3(3)
C63A C62A C61A 120.6(3)
C62A C63A C64A 120.1(3)
C65A C64A C63A 119.8(3)
C64A C65A C66A 119.7(3)
C61A C66A C65A 120.9(3)
O1S C1S C2S 111.0(6)
C1S C2S C3S 106.3(6)
C4S C3S C2S 105.3(5)
C3S C4S O1S 113.6(5)
O2S C5S C6S 108.8(4)
C7S C6S C5S 107.1(4)
C6S C7S C8S 106.3(4)
O2S C8S C7S 106.1(3)
C4S O1S C1S 101.9(5)
C8S O2S C5S 107.1(3)

loop_
_geom_bond_atom_site_label_1
_geom_bond_atom_site_label_2
_geom_bond_distance
Mo2 C6 2.234(3)
Mo2 C10 2.283(3)
Mo2 C7 2.301(3)
Mo2 S5 2.3262(9)
Mo2 S6 2.3452(8)
Mo2 C9 2.382(3)
Mo2 C8 2.402(3)
Mo2 S7 2.4715(8)
Mo2 S8 2.4807(8)
Mo2 Ni1 2.8654(5)
Mo1 C5 2.250(4)
Mo1 C4 2.284(4)
Mo1 C1 2.302(4)
Mo1 C3 2.347(4)
Mo1 C2 2.350(4)
Mo1 S1 2.3861(8)
Mo1 S3 2.3876(8)
Mo1 S2 2.3914(8)
Mo1 S4 2.3923(8)
Mo1 Ni1 2.7514(5)
Ni1 S8 2.2286(9)
Ni1 S7 2.2385(9)
Ni1 S1 2.2703(9)
Ni1 S3 2.2733(9)
S1 C17 1.766(3)
S2 C18 1.758(3)
S3 C12 1.765(3)
S4 C11 1.754(3)
S5 C15 1.747(3)
S6 C16 1.750(3)
S7 C14 1.813(3)
S8 C13 1.812(3)
C1 C2 1.366(5)
C1 C5 1.402(5)
C2 C3 1.339(6)
C3 C4 1.403(6)
C4 C5 1.440(6)
C6 C7 1.429(5)
C6 C10 1.428(4)
C7 C8 1.405(4)
C8 C9 1.401(4)
C9 C10 1.405(4)
C11 C12 1.358(4)
C11 C25 1.495(4)
C12 C19 1.489(4)
C13 C14 1.341(4)
C13 C31 1.485(4)
C14 C37 1.484(4)
C15 C16 1.365(4)
C15 C43 1.482(4)
C16 C49 1.493(4)
C17 C18 1.370(4)
C17 C55 1.496(4)
C18 C61 1.491(4)
C19 C20 1.387(4)
C19 C24 1.402(4)
C20 C21 1.386(4)
C21 C22 1.387(5)
C22 C23 1.379(5)
C23 C24 1.377(4)
C25 C26 1.385(4)
C25 C30 1.392(5)
C26 C27 1.391(5)
C27 C28 1.363(6)
C28 C29 1.383(6)
C29 C30 1.393(5)
C31 C32 1.389(4)
C31 C36 1.392(4)
C32 C33 1.396(4)
C33 C34 1.376(5)
C34 C35 1.376(5)
C35 C36 1.391(5)
C37 C42 1.384(4)
C37 C38 1.398(4)
C38 C39 1.380(4)
C39 C40 1.383(5)
C40 C41 1.391(5)
C41 C42 1.386(4)
C43 C48 1.390(4)
C43 C44 1.393(5)
C44 C45 1.384(5)
C45 C46 1.372(5)
C46 C47 1.376(5)
C47 C48 1.384(5)
C49 C50 1.389(5)
C49 C54 1.393(4)
C50 C51 1.396(5)
C51 C52 1.369(5)
C52 C53 1.374(5)
C53 C54 1.394(4)
C55 C56 1.386(4)
C55 C60 1.389(4)
C56 C57 1.395(4)
C57 C58 1.378(5)
C58 C59 1.380(5)
C59 C60 1.393(4)
C61 C62 1.399(4)
C61 C66 1.404(4)
C62 C63 1.382(4)
C63 C64 1.378(5)
C64 C65 1.390(4)
C65 C66 1.380(4)
Mo2A C8A 2.242(3)
Mo2A C7A 2.279(3)
Mo2A C9A 2.316(4)
Mo2A S5A 2.3310(8)
Mo2A S6A 2.3323(8)
Mo2A C6A 2.357(4)
Mo2A C10A 2.391(4)
Mo2A S8A 2.4653(8)
Mo2A S7A 2.4808(8)
Mo2A Ni1A 2.8334(5)
Mo1A C5A 2.258(4)
Mo1A C1A 2.293(4)
Mo1A C4A 2.317(4)
Mo1A C2A 2.342(4)
Mo1A C3A 2.372(4)
Mo1A S1A 2.3768(8)
Mo1A S2A 2.3890(8)
Mo1A S3A 2.3929(8)
Mo1A S4A 2.4002(8)
Mo1A Ni1A 2.7785(5)
Ni1A S7A 2.2219(9)
Ni1A S3A 2.2531(9)
Ni1A S8A 2.2654(9)
Ni1A S1A 2.2800(9)
S1A C18A 1.766(3)
S2A C17A 1.757(3)
S3A C12A 1.772(3)
S4A C11A 1.755(3)
S5A C15A 1.755(3)
S6A C16A 1.749(3)
S7A C14A 1.816(3)
S8A C13A 1.817(3)
C1A C2A 1.404(5)
C1A C5A 1.414(5)
C2A C3A 1.382(6)
C3A C4A 1.392(5)
C4A C5A 1.406(5)
C6A C7A 1.402(5)
C6A C10A 1.406(5)
C7A C8A 1.442(5)
C8A C9A 1.420(5)
C9A C10A 1.393(5)
C11A C12A 1.356(4)
C11A C25A 1.488(4)
C12A C19A 1.493(4)
C13A C14A 1.333(4)
C13A C31A 1.476(4)
C14A C37A 1.467(4)
C15A C16A 1.371(4)
C15A C43A 1.489(4)
C16A C49A 1.482(4)
C17A C18A 1.352(4)
C17A C55A 1.498(4)
C18A C61A 1.495(4)
C19A C24A 1.381(4)
C19A C20A 1.405(4)
C20A C21A 1.381(4)
C21A C22A 1.377(4)
C22A C23A 1.389(4)
C23A C24A 1.391(4)
C25A C30A 1.384(4)
C25A C26A 1.392(5)
C26A C27A 1.391(4)
C27A C28A 1.372(5)
C28A C29A 1.369(5)
C29A C30A 1.392(5)
C31A C36A 1.392(4)
C31A C32A 1.406(5)
C32A C33A 1.380(5)
C33A C34A 1.381(5)
C34A C35A 1.374(5)
C35A C36A 1.390(4)
C37A C42A 1.381(5)
C37A C38A 1.404(5)
C38A C39A 1.377(5)
C39A C40A 1.373(6)
C40A C41A 1.366(6)
C41A C42A 1.397(5)
C43A C44A 1.386(5)
C43A C48A 1.401(4)
C44A C45A 1.397(4)
C45A C46A 1.387(4)
C46A C47A 1.369(5)
C47A C48A 1.392(5)
C49A C54A 1.391(4)
C49A C50A 1.400(5)
C50A C51A 1.381(5)
C51A C52A 1.368(5)
C52A C53A 1.374(5)
C53A C54A 1.395(5)
C55A C60A 1.399(4)
C55A C56A 1.402(4)
C56A C57A 1.386(4)
C57A C58A 1.387(4)
C58A C59A 1.383(4)
C59A C60A 1.394(4)
C61A C66A 1.381(4)
C61A C62A 1.392(4)
C62A C63A 1.388(4)
C63A C64A 1.384(5)
C64A C65A 1.387(5)
C65A C66A 1.392(4)
C1S O1S 1.432(7)
C1S C2S 1.448(9)
C2S C3S 1.437(8)
C3S C4S 1.400(7)
C4S O1S 1.426(7)
C5S O2S 1.426(5)
C5S C6S 1.449(6)
C6S C7S 1.436(6)
C7S C8S 1.502(5)
C8S O2S 1.420(5)

loop_
_geom_torsion_atom_site_label_1
_geom_torsion_atom_site_label_2
_geom_torsion_atom_site_label_3
_geom_torsion_atom_site_label_4
_geom_torsion
C5 Mo1 Ni1 S8 71.37(19)
C4 Mo1 Ni1 S8 -8.8(7)
C1 Mo1 Ni1 S8 119.02(13)
C3 Mo1 Ni1 S8 -149.2(3)
C2 Mo1 Ni1 S8 163.99(16)
S1 Mo1 Ni1 S8 -178.24(4)
S3 Mo1 Ni1 S8 74.92(4)
S2 Mo1 Ni1 S8 -93.77(3)
S4 Mo1 Ni1 S8 -9.82(4)
C5 Mo1 Ni1 S7 170.48(18)
C4 Mo1 Ni1 S7 90.3(7)
C1 Mo1 Ni1 S7 -141.87(13)
C3 Mo1 Ni1 S7 -50.1(3)
C2 Mo1 Ni1 S7 -96.91(16)
S1 Mo1 Ni1 S7 -79.13(4)
S3 Mo1 Ni1 S7 174.03(4)
S2 Mo1 Ni1 S7 5.34(3)
S4 Mo1 Ni1 S7 89.28(3)
C5 Mo1 Ni1 S1 -110.39(19)
C4 Mo1 Ni1 S1 169.4(7)
C1 Mo1 Ni1 S1 -62.74(13)
C3 Mo1 Ni1 S1 29.0(3)
C2 Mo1 Ni1 S1 -17.78(16)
S3 Mo1 Ni1 S1 -106.84(3)
S2 Mo1 Ni1 S1 84.47(3)
S4 Mo1 Ni1 S1 168.41(3)
C5 Mo1 Ni1 S3 -3.55(18)
C4 Mo1 Ni1 S3 -83.7(7)
C1 Mo1 Ni1 S3 44.10(13)
C3 Mo1 Ni1 S3 135.9(3)
C2 Mo1 Ni1 S3 89.06(16)
S1 Mo1 Ni1 S3 106.84(3)
S2 Mo1 Ni1 S3 -168.69(3)
S4 Mo1 Ni1 S3 -84.75(3)
C5 Mo1 Ni1 Mo2 141.5(2)
C4 Mo1 Ni1 Mo2 61.3(7)
C1 Mo1 Ni1 Mo2 -170.8(2)
C3 Mo1 Ni1 Mo2 -79.1(3)
C2 Mo1 Ni1 Mo2 -125.9(2)
S1 Mo1 Ni1 Mo2 -108.10(18)
S3 Mo1 Ni1 Mo2 145.06(18)
S2 Mo1 Ni1 Mo2 -23.63(18)
S4 Mo1 Ni1 Mo2 60.31(18)
C6 Mo2 Ni1 S8 -103.6(6)
C10 Mo2 Ni1 S8 -15.39(15)
C7 Mo2 Ni1 S8 115.42(17)
S5 Mo2 Ni1 S8 -88.11(3)
S6 Mo2 Ni1 S8 -170.61(3)
C9 Mo2 Ni1 S8 28.69(10)
C8 Mo2 Ni1 S8 71.79(10)
S7 Mo2 Ni1 S8 103.91(3)
C6 Mo2 Ni1 S7 152.5(6)
C10 Mo2 Ni1 S7 -119.29(15)
C7 Mo2 Ni1 S7 11.52(17)
S5 Mo2 Ni1 S7 167.98(3)
S6 Mo2 Ni1 S7 85.49(3)
C9 Mo2 Ni1 S7 -75.22(10)
C8 Mo2 Ni1 S7 -32.11(10)
S8 Mo2 Ni1 S7 -103.91(3)
C6 Mo2 Ni1 S1 78.5(6)
C10 Mo2 Ni1 S1 166.72(15)
C7 Mo2 Ni1 S1 -62.46(17)
S5 Mo2 Ni1 S1 94.00(4)
S6 Mo2 Ni1 S1 11.50(4)
C9 Mo2 Ni1 S1 -149.20(10)
C8 Mo2 Ni1 S1 -106.10(10)
S7 Mo2 Ni1 S1 -73.98(4)
S8 Mo2 Ni1 S1 -177.89(4)
C6 Mo2 Ni1 S3 -34.1(6)
C10 Mo2 Ni1 S3 54.05(15)
C7 Mo2 Ni1 S3 -175.14(17)
S5 Mo2 Ni1 S3 -18.68(4)
S6 Mo2 Ni1 S3 -101.17(4)
C9 Mo2 Ni1 S3 98.12(10)
C8 Mo2 Ni1 S3 141.23(10)
S7 Mo2 Ni1 S3 173.34(4)
S8 Mo2 Ni1 S3 69.44(4)
C6 Mo2 Ni1 Mo1 -176.9(6)
C10 Mo2 Ni1 Mo1 -88.7(2)
C7 Mo2 Ni1 Mo1 42.1(3)
S5 Mo2 Ni1 Mo1 -161.45(18)
S6 Mo2 Ni1 Mo1 116.06(18)
C9 Mo2 Ni1 Mo1 -44.6(2)
C8 Mo2 Ni1 Mo1 -1.5(2)
S7 Mo2 Ni1 Mo1 30.57(17)
S8 Mo2 Ni1 Mo1 -73.34(18)
S8 Ni1 S1 C17 -70.3(7)
S7 Ni1 S1 C17 19.00(11)
S3 Ni1 S1 C17 -153.81(11)
Mo1 Ni1 S1 C17 -100.97(11)
Mo2 Ni1 S1 C17 72.85(11)
S8 Ni1 S1 Mo1 30.7(7)
S7 Ni1 S1 Mo1 119.96(3)
S3 Ni1 S1 Mo1 -52.84(2)
Mo2 Ni1 S1 Mo1 173.82(2)
C5 Mo1 S1 C17 -119.69(18)
C4 Mo1 S1 C17 -67.3(2)
C1 Mo1 S1 C17 -115.41(15)
C3 Mo1 S1 C17 -57.98(16)
C2 Mo1 S1 C17 -83.39(16)
S3 Mo1 S1 C17 159.73(12)
S2 Mo1 S1 C17 22.11(12)
S4 Mo1 S1 C17 93.60(12)
Ni1 Mo1 S1 C17 109.44(12)
C5 Mo1 S1 Ni1 130.87(13)
C4 Mo1 S1 Ni1 -176.8(2)
C1 Mo1 S1 Ni1 135.14(10)
C3 Mo1 S1 Ni1 -167.42(11)
C2 Mo1 S1 Ni1 167.17(12)
S3 Mo1 S1 Ni1 50.28(3)
S2 Mo1 S1 Ni1 -87.33(3)
S4 Mo1 S1 Ni1 -15.85(4)
C5 Mo1 S2 C18 119.03(18)
C4 Mo1 S2 C18 118.09(16)
C1 Mo1 S2 C18 67.12(19)
C3 Mo1 S2 C18 85.51(17)
C2 Mo1 S2 C18 59.87(15)
S1 Mo1 S2 C18 -20.95(11)
S3 Mo1 S2 C18 -85.59(12)
S4 Mo1 S2 C18 -156.78(12)
Ni1 Mo1 S2 C18 -73.39(11)
S8 Ni1 S3 C12 -21.88(11)
S7 Ni1 S3 C12 56.1(3)
S1 Ni1 S3 C12 155.18(11)
Mo1 Ni1 S3 C12 102.36(11)
Mo2 Ni1 S3 C12 -73.79(11)
S8 Ni1 S3 Mo1 -124.24(3)
S7 Ni1 S3 Mo1 -46.3(3)
S1 Ni1 S3 Mo1 52.82(2)
Mo2 Ni1 S3 Mo1 -176.14(2)
C5 Mo1 S3 C12 71.24(16)
C4 Mo1 S3 C12 59.29(18)
C1 Mo1 S3 C12 106.84(16)
C3 Mo1 S3 C12 103.7(2)
C2 Mo1 S3 C12 126.05(15)
S1 Mo1 S3 C12 -156.82(12)
S2 Mo1 S3 C12 -91.17(12)
S4 Mo1 S3 C12 -19.26(12)
Ni1 Mo1 S3 C12 -106.60(12)
C5 Mo1 S3 Ni1 177.84(11)
C4 Mo1 S3 Ni1 165.89(13)
C1 Mo1 S3 Ni1 -146.57(10)
C3 Mo1 S3 Ni1 -149.7(2)
C2 Mo1 S3 Ni1 -127.35(10)
S1 Mo1 S3 Ni1 -50.22(3)
S2 Mo1 S3 Ni1 15.43(4)
S4 Mo1 S3 Ni1 87.34(3)
C5 Mo1 S4 C11 -72.69(16)
C4 Mo1 S4 C11 -109.45(17)
C1 Mo1 S4 C11 -61.13(17)
C3 Mo1 S4 C11 -128.00(16)
C2 Mo1 S4 C11 -102.2(2)
S1 Mo1 S4 C11 82.86(12)
S3 Mo1 S4 C11 17.89(12)
S2 Mo1 S4 C11 153.48(12)
Ni1 Mo1 S4 C11 70.35(11)
C6 Mo2 S5 C15 80.81(15)
C10 Mo2 S5 C15 117.36(15)
C7 Mo2 S5 C15 67.97(16)
S6 Mo2 S5 C15 -13.22(12)
C9 Mo2 S5 C15 137.31(15)
C8 Mo2 S5 C15 112.42(19)
S7 Mo2 S5 C15 -85.79(12)
S8 Mo2 S5 C15 -146.44(12)
Ni1 Mo2 S5 C15 -97.16(12)
C6 Mo2 S6 C16 -81.20(15)
C10 Mo2 S6 C16 -69.40(17)
C7 Mo2 S6 C16 -117.43(15)
S5 Mo2 S6 C16 11.34(12)
C9 Mo2 S6 C16 -116.97(19)
C8 Mo2 S6 C16 -139.03(15)
S7 Mo2 S6 C16 141.16(12)
S8 Mo2 S6 C16 82.50(12)
Ni1 Mo2 S6 C16 91.75(12)
S8 Ni1 S7 C14 42.90(10)
S1 Ni1 S7 C14 -134.13(10)
S3 Ni1 S7 C14 -36.0(3)
Mo1 Ni1 S7 C14 -79.09(10)
Mo2 Ni1 S7 C14 97.84(10)
S8 Ni1 S7 Mo2 -54.94(2)
S1 Ni1 S7 Mo2 128.03(3)
S3 Ni1 S7 Mo2 -133.8(3)
Mo1 Ni1 S7 Mo2 -176.933(19)
C6 Mo2 S7 C14 88.66(17)
C10 Mo2 S7 C14 32.24(17)
C7 Mo2 S7 C14 89.35(14)
S5 Mo2 S7 C14 -111.47(11)
S6 Mo2 S7 C14 176.14(11)
C9 Mo2 S7 C14 30.08(14)
C8 Mo2 S7 C14 58.66(13)
S8 Mo2 S7 C14 -46.83(11)
Ni1 Mo2 S7 C14 -96.58(11)
C6 Mo2 S7 Ni1 -174.77(13)
C10 Mo2 S7 Ni1 128.81(13)
C7 Mo2 S7 Ni1 -174.08(9)
S5 Mo2 S7 Ni1 -14.89(4)
S6 Mo2 S7 Ni1 -87.29(3)
C9 Mo2 S7 Ni1 126.66(8)
C8 Mo2 S7 Ni1 155.24(8)
S8 Mo2 S7 Ni1 49.74(3)
S7 Ni1 S8 C13 -44.65(10)
S1 Ni1 S8 C13 45.0(7)
S3 Ni1 S8 C13 128.22(10)
Mo1 Ni1 S8 C13 74.76(10)
Mo2 Ni1 S8 C13 -99.30(10)
S7 Ni1 S8 Mo2 54.65(2)
S1 Ni1 S8 Mo2 144.3(7)
S3 Ni1 S8 Mo2 -132.48(3)
Mo1 Ni1 S8 Mo2 174.06(2)
C6 Mo2 S8 C13 -94.26(16)
C10 Mo2 S8 C13 -93.24(14)
C7 Mo2 S8 C13 -41.80(17)
S5 Mo2 S8 C13 179.15(11)
S6 Mo2 S8 C13 108.13(11)
C9 Mo2 S8 C13 -61.10(13)
C8 Mo2 S8 C13 -34.22(14)
S7 Mo2 S8 C13 45.82(11)
Ni1 Mo2 S8 C13 95.87(11)
C6 Mo2 S8 Ni1 169.87(13)
C10 Mo2 S8 Ni1 170.89(9)
C7 Mo2 S8 Ni1 -137.67(13)
S5 Mo2 S8 Ni1 83.28(3)
S6 Mo2 S8 Ni1 12.26(4)
C9 Mo2 S8 Ni1 -156.97(8)
C8 Mo2 S8 Ni1 -130.09(9)
S7 Mo2 S8 Ni1 -50.05(3)
C5 Mo1 C1 C2 -115.6(3)
C4 Mo1 C1 C2 -76.0(3)
C3 Mo1 C1 C2 -34.5(2)
S1 Mo1 C1 C2 69.9(2)
S3 Mo1 C1 C2 147.8(2)
S2 Mo1 C1 C2 -12.6(3)
S4 Mo1 C1 C2 -135.7(2)
Ni1 Mo1 C1 C2 114.5(2)
C4 Mo1 C1 C5 39.7(2)
C3 Mo1 C1 C5 81.2(3)
C2 Mo1 C1 C5 115.6(3)
S1 Mo1 C1 C5 -174.5(2)
S3 Mo1 C1 C5 -96.6(2)
S2 Mo1 C1 C5 103.0(2)
S4 Mo1 C1 C5 -20.0(3)
Ni1 Mo1 C1 C5 -129.9(2)
C5 C1 C2 C3 0.2(5)
Mo1 C1 C2 C3 63.0(3)
C5 C1 C2 Mo1 -62.8(3)
C5 Mo1 C2 C3 -81.0(3)
C4 Mo1 C2 C3 -37.0(3)
C1 Mo1 C2 C3 -119.5(4)
S1 Mo1 C2 C3 130.7(3)
S3 Mo1 C2 C3 -155.3(2)
S2 Mo1 C2 C3 51.8(3)
S4 Mo1 C2 C3 -45.6(4)
Ni1 Mo1 C2 C3 144.7(2)
C5 Mo1 C2 C1 38.5(2)
C4 Mo1 C2 C1 82.5(3)
C3 Mo1 C2 C1 119.5(4)
S1 Mo1 C2 C1 -109.8(2)
S3 Mo1 C2 C1 -35.8(3)
S2 Mo1 C2 C1 171.3(2)
S4 Mo1 C2 C1 73.9(3)
Ni1 Mo1 C2 C1 -95.8(2)
C1 C2 C3 C4 -0.3(5)
Mo1 C2 C3 C4 61.3(3)
C1 C2 C3 Mo1 -61.6(3)
C5 Mo1 C3 C2 78.0(3)
C4 Mo1 C3 C2 118.2(4)
C1 Mo1 C3 C2 35.5(2)
S1 Mo1 C3 C2 -51.2(3)
S3 Mo1 C3 C2 39.3(4)
S2 Mo1 C3 C2 -129.9(3)
S4 Mo1 C3 C2 151.5(2)
Ni1 Mo1 C3 C2 -74.5(4)
C5 Mo1 C3 C4 -40.2(3)
C1 Mo1 C3 C4 -82.6(3)
C2 Mo1 C3 C4 -118.2(4)
S1 Mo1 C3 C4 -169.4(3)
S3 Mo1 C3 C4 -78.9(4)
S2 Mo1 C3 C4 112.0(3)
S4 Mo1 C3 C4 33.4(3)
Ni1 Mo1 C3 C4 167.3(2)
C2 C3 C4 C5 0.3(5)
Mo1 C3 C4 C5 63.8(3)
C2 C3 C4 Mo1 -63.5(3)
C5 Mo1 C4 C3 113.3(4)
C1 Mo1 C4 C3 74.9(3)
C2 Mo1 C4 C3 34.8(2)
S1 Mo1 C4 C3 15.8(4)
S3 Mo1 C4 C3 133.4(2)
S2 Mo1 C4 C3 -67.8(3)
S4 Mo1 C4 C3 -150.4(3)
Ni1 Mo1 C4 C3 -151.4(5)
C1 Mo1 C4 C5 -38.4(2)
C3 Mo1 C4 C5 -113.3(4)
C2 Mo1 C4 C5 -78.5(3)
S1 Mo1 C4 C5 -97.5(3)
S3 Mo1 C4 C5 20.1(3)
S2 Mo1 C4 C5 178.9(2)
S4 Mo1 C4 C5 96.3(2)
Ni1 Mo1 C4 C5 95.3(6)
C2 C1 C5 C4 0.0(5)
Mo1 C1 C5 C4 -66.0(3)
C2 C1 C5 Mo1 65.9(3)
C3 C4 C5 C1 -0.2(5)
Mo1 C4 C5 C1 66.9(3)
C3 C4 C5 Mo1 -67.0(3)
C4 Mo1 C5 C1 -113.8(3)
C3 Mo1 C5 C1 -75.6(3)
C2 Mo1 C5 C1 -36.6(2)
S1 Mo1 C5 C1 7.3(3)
S3 Mo1 C5 C1 82.4(2)
S2 Mo1 C5 C1 -115.4(2)
S4 Mo1 C5 C1 163.7(2)
Ni1 Mo1 C5 C1 85.2(3)
C1 Mo1 C5 C4 113.8(3)
C3 Mo1 C5 C4 38.2(2)
C2 Mo1 C5 C4 77.2(3)
S1 Mo1 C5 C4 121.1(2)
S3 Mo1 C5 C4 -163.8(2)
S2 Mo1 C5 C4 -1.6(3)
S4 Mo1 C5 C4 -82.5(2)
Ni1 Mo1 C5 C4 -161.04(19)
C10 Mo2 C6 C7 113.8(3)
S5 Mo2 C6 C7 -162.94(18)
S6 Mo2 C6 C7 -81.42(18)
C9 Mo2 C6 C7 76.4(2)
C8 Mo2 C6 C7 36.51(18)
S7 Mo2 C6 C7 1.1(3)
S8 Mo2 C6 C7 115.50(18)
Ni1 Mo2 C6 C7 -147.7(6)
C7 Mo2 C6 C10 -113.8(3)
S5 Mo2 C6 C10 83.26(19)
S6 Mo2 C6 C10 164.78(19)
C9 Mo2 C6 C10 -37.43(19)
C8 Mo2 C6 C10 -77.3(2)
S7 Mo2 C6 C10 -112.67(19)
S8 Mo2 C6 C10 1.7(3)
Ni1 Mo2 C6 C10 98.5(6)
C10 C6 C7 C8 -0.6(4)
Mo2 C6 C7 C8 -67.2(2)
C10 C6 C7 Mo2 66.6(2)
C6 Mo2 C7 C8 116.0(3)
C10 Mo2 C7 C8 76.8(2)
S5 Mo2 C7 C8 137.76(17)
S6 Mo2 C7 C8 -144.50(19)
C9 Mo2 C7 C8 35.80(19)
S7 Mo2 C7 C8 -63.3(2)
S8 Mo2 C7 C8 13.1(3)
Ni1 Mo2 C7 C8 -72.1(3)
C10 Mo2 C7 C6 -39.21(19)
S5 Mo2 C7 C6 21.8(2)
S6 Mo2 C7 C6 99.54(18)
C9 Mo2 C7 C6 -80.2(2)
C8 Mo2 C7 C6 -116.0(3)
S7 Mo2 C7 C6 -179.23(17)
S8 Mo2 C7 C6 -102.9(2)
Ni1 Mo2 C7 C6 171.95(15)
C6 C7 C8 C9 0.2(4)
Mo2 C7 C8 C9 -62.1(2)
C6 C7 C8 Mo2 62.3(2)
C6 Mo2 C8 C9 79.2(2)
C10 Mo2 C8 C9 35.91(19)
C7 Mo2 C8 C9 117.9(3)
S5 Mo2 C8 C9 41.7(3)
S6 Mo2 C8 C9 158.16(17)
S7 Mo2 C8 C9 -123.8(2)
S8 Mo2 C8 C9 -53.1(2)
Ni1 Mo2 C8 C9 -100.1(2)
C6 Mo2 C8 C7 -38.67(19)
C10 Mo2 C8 C7 -82.0(2)
S5 Mo2 C8 C7 -76.2(2)
S6 Mo2 C8 C7 40.3(2)
C9 Mo2 C8 C7 -117.9(3)
S7 Mo2 C8 C7 118.3(2)
S8 Mo2 C8 C7 -170.92(18)
Ni1 Mo2 C8 C7 142.05(17)
C7 C8 C9 C10 0.3(4)
Mo2 C8 C9 C10 -59.6(2)
C7 C8 C9 Mo2 59.8(2)
C6 Mo2 C9 C8 -79.8(2)
C10 Mo2 C9 C8 -119.2(3)
C7 Mo2 C9 C8 -36.5(2)
S5 Mo2 C9 C8 -155.77(17)
S6 Mo2 C9 C8 -37.0(3)
S7 Mo2 C9 C8 58.3(2)
S8 Mo2 C9 C8 128.1(2)
Ni1 Mo2 C9 C8 106.81(19)
C6 Mo2 C9 C10 39.5(2)
C7 Mo2 C9 C10 82.8(2)
S5 Mo2 C9 C10 -36.5(2)
S6 Mo2 C9 C10 82.2(2)
C8 Mo2 C9 C10 119.2(3)
S7 Mo2 C9 C10 177.50(18)
S8 Mo2 C9 C10 -112.6(2)
Ni1 Mo2 C9 C10 -133.96(18)
C8 C9 C10 C6 -0.6(4)
Mo2 C9 C10 C6 -63.4(2)
C8 C9 C10 Mo2 62.7(3)
C7 C6 C10 C9 0.7(4)
Mo2 C6 C10 C9 67.8(2)
C7 C6 C10 Mo2 -67.1(2)
C6 Mo2 C10 C9 -114.5(3)
C7 Mo2 C10 C9 -75.4(2)
S5 Mo2 C10 C9 148.20(19)
S6 Mo2 C10 C9 -134.39(17)
C8 Mo2 C10 C9 -34.96(19)
S7 Mo2 C10 C9 -3.7(3)
S8 Mo2 C10 C9 66.8(2)
Ni1 Mo2 C10 C9 78.3(2)
C7 Mo2 C10 C6 39.06(19)
S5 Mo2 C10 C6 -97.30(19)
S6 Mo2 C10 C6 -19.9(2)
C9 Mo2 C10 C6 114.5(3)
C8 Mo2 C10 C6 79.5(2)
S7 Mo2 C10 C6 110.8(2)
S8 Mo2 C10 C6 -178.75(19)
Ni1 Mo2 C10 C6 -167.20(15)
Mo1 S4 C11 C12 -14.1(3)
Mo1 S4 C11 C25 172.0(2)
C25 C11 C12 C19 -12.9(6)
S4 C11 C12 C19 173.8(3)
C25 C11 C12 S3 170.5(3)
S4 C11 C12 S3 -2.8(4)
Ni1 S3 C12 C11 -58.9(3)
Mo1 S3 C12 C11 18.2(3)
Ni1 S3 C12 C19 124.2(2)
Mo1 S3 C12 C19 -158.7(2)
Ni1 S8 C13 C14 38.7(3)
Mo2 S8 C13 C14 -37.3(3)
Ni1 S8 C13 C31 -142.4(2)
Mo2 S8 C13 C31 141.6(2)
C31 C13 C14 C37 -11.1(6)
S8 C13 C14 C37 167.7(3)
C31 C13 C14 S7 177.1(3)
S8 C13 C14 S7 -4.2(4)
Ni1 S7 C14 C13 -32.3(3)
Mo2 S7 C14 C13 43.7(3)
Ni1 S7 C14 C37 154.8(2)
Mo2 S7 C14 C37 -129.3(2)
Mo2 S5 C15 C16 14.2(3)
Mo2 S5 C15 C43 -164.9(2)
C43 C15 C16 C49 -13.7(6)
S5 C15 C16 C49 167.3(3)
C43 C15 C16 S6 174.3(3)
S5 C15 C16 S6 -4.7(4)
Mo2 S6 C16 C15 -7.1(3)
Mo2 S6 C16 C49 -179.8(2)
Ni1 S1 C17 C18 56.5(3)
Mo1 S1 C17 C18 -20.9(3)
Ni1 S1 C17 C55 -128.9(2)
Mo1 S1 C17 C55 153.6(2)
C55 C17 C18 C61 14.5(6)
S1 C17 C18 C61 -171.7(3)
C55 C17 C18 S2 -170.8(3)
S1 C17 C18 S2 3.0(4)
Mo1 S2 C18 C17 16.4(3)
Mo1 S2 C18 C61 -168.3(2)
C11 C12 C19 C20 138.0(4)
S3 C12 C19 C20 -45.4(4)
C11 C12 C19 C24 -44.8(5)
S3 C12 C19 C24 131.8(3)
C24 C19 C20 C21 -0.5(5)
C12 C19 C20 C21 176.7(3)
C19 C20 C21 C22 -0.5(6)
C20 C21 C22 C23 1.2(6)
C21 C22 C23 C24 -1.0(6)
C22 C23 C24 C19 0.0(5)
C20 C19 C24 C23 0.8(5)
C12 C19 C24 C23 -176.5(3)
C12 C11 C25 C26 136.4(4)
S4 C11 C25 C26 -49.9(4)
C12 C11 C25 C30 -43.8(5)
S4 C11 C25 C30 129.9(3)
C30 C25 C26 C27 1.6(6)
C11 C25 C26 C27 -178.5(4)
C25 C26 C27 C28 -0.3(7)
C26 C27 C28 C29 -2.0(7)
C27 C28 C29 C30 2.9(6)
C28 C29 C30 C25 -1.4(6)
C26 C25 C30 C29 -0.8(5)
C11 C25 C30 C29 179.4(3)
C14 C13 C31 C32 140.9(4)
S8 C13 C31 C32 -37.8(4)
C14 C13 C31 C36 -39.8(5)
S8 C13 C31 C36 141.4(3)
C36 C31 C32 C33 2.6(5)
C13 C31 C32 C33 -178.1(3)
C31 C32 C33 C34 -1.3(6)
C32 C33 C34 C35 -0.2(6)
C33 C34 C35 C36 0.5(7)
C34 C35 C36 C31 0.8(6)
C32 C31 C36 C35 -2.3(6)
C13 C31 C36 C35 178.4(4)
C13 C14 C37 C42 144.5(4)
S7 C14 C37 C42 -43.5(4)
C13 C14 C37 C38 -40.6(5)
S7 C14 C37 C38 131.4(3)
C42 C37 C38 C39 -1.1(5)
C14 C37 C38 C39 -176.1(3)
C37 C38 C39 C40 0.4(5)
C38 C39 C40 C41 -0.3(5)
C39 C40 C41 C42 0.9(6)
C40 C41 C42 C37 -1.7(6)
C38 C37 C42 C41 1.7(5)
C14 C37 C42 C41 176.7(3)
C16 C15 C43 C48 -57.1(5)
S5 C15 C43 C48 121.9(3)
C16 C15 C43 C44 127.3(4)
S5 C15 C43 C44 -53.7(4)
C48 C43 C44 C45 -0.3(5)
C15 C43 C44 C45 175.4(3)
C43 C44 C45 C46 -0.3(6)
C44 C45 C46 C47 0.5(6)
C45 C46 C47 C48 -0.1(5)
C46 C47 C48 C43 -0.5(5)
C44 C43 C48 C47 0.7(5)
C15 C43 C48 C47 -175.0(3)
C15 C16 C49 C50 -43.8(5)
S6 C16 C49 C50 128.3(3)
C15 C16 C49 C54 141.1(4)
S6 C16 C49 C54 -46.8(4)
C54 C49 C50 C51 -0.2(5)
C16 C49 C50 C51 -175.5(3)
C49 C50 C51 C52 0.3(5)
C50 C51 C52 C53 -1.0(6)
C51 C52 C53 C54 1.6(6)
C52 C53 C54 C49 -1.5(6)
C50 C49 C54 C53 0.8(5)
C16 C49 C54 C53 176.1(3)
C18 C17 C55 C56 -132.3(4)
S1 C17 C55 C56 53.6(4)
C18 C17 C55 C60 54.0(5)
S1 C17 C55 C60 -120.1(3)
C60 C55 C56 C57 -1.5(5)
C17 C55 C56 C57 -175.2(3)
C55 C56 C57 C58 2.6(6)
C56 C57 C58 C59 -2.1(6)
C57 C58 C59 C60 0.5(6)
C56 C55 C60 C59 -0.1(5)
C17 C55 C60 C59 173.8(3)
C58 C59 C60 C55 0.6(5)
C17 C18 C61 C62 -155.5(3)
S2 C18 C61 C62 29.6(4)
C17 C18 C61 C66 30.2(5)
S2 C18 C61 C66 -144.7(3)
C66 C61 C62 C63 0.3(5)
C18 C61 C62 C63 -174.2(3)
C61 C62 C63 C64 -1.0(5)
C62 C63 C64 C65 0.6(5)
C63 C64 C65 C66 0.5(5)
C64 C65 C66 C61 -1.2(5)
C62 C61 C66 C65 0.8(5)
C18 C61 C66 C65 175.2(3)
C5A Mo1A Ni1A S7A 71.69(18)
C1A Mo1A Ni1A S7A -24.9(7)
C4A Mo1A Ni1A S7A 118.38(14)
C2A Mo1A Ni1A S7A -152.1(3)
C3A Mo1A Ni1A S7A 163.13(16)
S1A Mo1A Ni1A S7A 73.10(4)
S2A Mo1A Ni1A S7A -9.52(3)
S3A Mo1A Ni1A S7A -178.05(4)
S4A Mo1A Ni1A S7A -92.58(3)
C5A Mo1A Ni1A S3A -110.26(18)
C1A Mo1A Ni1A S3A 153.1(7)
C4A Mo1A Ni1A S3A -63.56(14)
C2A Mo1A Ni1A S3A 26.0(3)
C3A Mo1A Ni1A S3A -18.82(16)
S1A Mo1A Ni1A S3A -108.84(4)
S2A Mo1A Ni1A S3A 168.53(3)
S4A Mo1A Ni1A S3A 85.47(3)
C5A Mo1A Ni1A S8A 173.64(17)
C1A Mo1A Ni1A S8A 77.0(7)
C4A Mo1A Ni1A S8A -139.66(14)
C2A Mo1A Ni1A S8A -50.1(3)
C3A Mo1A Ni1A S8A -94.92(16)
S1A Mo1A Ni1A S8A 175.06(4)
S2A Mo1A Ni1A S8A 92.44(3)
S3A Mo1A Ni1A S8A -76.10(4)
S4A Mo1A Ni1A S8A 9.37(4)
C5A Mo1A Ni1A S1A -1.42(18)
C1A Mo1A Ni1A S1A -98.0(7)
C4A Mo1A Ni1A S1A 45.28(14)
C2A Mo1A Ni1A S1A 134.8(3)
C3A Mo1A Ni1A S1A 90.02(16)
S2A Mo1A Ni1A S1A -82.62(3)
S3A Mo1A Ni1A S1A 108.84(4)
S4A Mo1A Ni1A S1A -165.68(3)
C5A Mo1A Ni1A Mo2A 102.8(8)
C1A Mo1A Ni1A Mo2A 6.2(11)
C4A Mo1A Ni1A Mo2A 149.5(7)
C2A Mo1A Ni1A Mo2A -121.0(8)
C3A Mo1A Ni1A Mo2A -165.8(7)
S1A Mo1A Ni1A Mo2A 104.2(7)
S2A Mo1A Ni1A Mo2A 21.6(7)
S3A Mo1A Ni1A Mo2A -147.0(7)
S4A Mo1A Ni1A Mo2A -61.5(7)
C8A Mo2A Ni1A S7A -145.1(5)
C7A Mo2A Ni1A S7A 115.49(16)
C9A Mo2A Ni1A S7A -22.9(2)
S5A Mo2A Ni1A S7A -86.81(3)
S6A Mo2A Ni1A S7A -169.39(3)
C6A Mo2A Ni1A S7A 68.57(11)
C10A Mo2A Ni1A S7A 23.43(12)
S8A Mo2A Ni1A S7A 103.21(4)
C8A Mo2A Ni1A S3A 36.9(5)
C7A Mo2A Ni1A S3A -62.49(16)
C9A Mo2A Ni1A S3A 159.1(2)
S5A Mo2A Ni1A S3A 95.21(4)
S6A Mo2A Ni1A S3A 12.63(4)
C6A Mo2A Ni1A S3A -109.41(11)
C10A Mo2A Ni1A S3A -154.55(12)
S8A Mo2A Ni1A S3A -74.77(4)
S7A Mo2A Ni1A S3A -177.98(4)
C8A Mo2A Ni1A S8A 111.7(5)
C7A Mo2A Ni1A S8A 12.28(16)
C9A Mo2A Ni1A S8A -126.1(2)
S5A Mo2A Ni1A S8A 169.98(3)
S6A Mo2A Ni1A S8A 87.40(3)
C6A Mo2A Ni1A S8A -34.64(11)
C10A Mo2A Ni1A S8A -79.78(13)
S7A Mo2A Ni1A S8A -103.21(4)
C8A Mo2A Ni1A S1A -73.3(5)
C7A Mo2A Ni1A S1A -172.74(16)
C9A Mo2A Ni1A S1A 48.9(2)
S5A Mo2A Ni1A S1A -15.04(4)
S6A Mo2A Ni1A S1A -97.62(4)
C6A Mo2A Ni1A S1A 140.33(11)
C10A Mo2A Ni1A S1A 95.19(13)
S8A Mo2A Ni1A S1A 174.97(4)
S7A Mo2A Ni1A S1A 71.77(4)
C8A Mo2A Ni1A Mo1A -177(34)
C7A Mo2A Ni1A Mo1A 84.0(8)
C9A Mo2A Ni1A Mo1A -54.4(8)
S5A Mo2A Ni1A Mo1A -118.3(7)
S6A Mo2A Ni1A Mo1A 159.1(7)
C6A Mo2A Ni1A Mo1A 37.0(8)
C10A Mo2A Ni1A Mo1A -8.1(8)
S8A Mo2A Ni1A Mo1A 71.7(7)
S7A Mo2A Ni1A Mo1A -31.5(7)
S7A Ni1A S1A C18A -22.08(11)
S3A Ni1A S1A C18A 154.72(11)
S8A Ni1A S1A C18A 37.1(5)
Mo1A Ni1A S1A C18A 102.96(11)
Mo2A Ni1A S1A C18A -75.47(11)
S7A Ni1A S1A Mo1A -125.04(3)
S3A Ni1A S1A Mo1A 51.76(2)
S8A Ni1A S1A Mo1A -65.9(4)
Mo2A Ni1A S1A Mo1A -178.43(2)
C5A Mo1A S1A C18A 71.28(15)
C1A Mo1A S1A C18A 61.37(17)
C4A Mo1A S1A C18A 106.33(15)
C2A Mo1A S1A C18A 108.9(2)
C3A Mo1A S1A C18A 128.60(15)
S2A Mo1A S1A C18A -17.84(11)
S3A Mo1A S1A C18A -156.46(12)
S4A Mo1A S1A C18A -88.82(12)
Ni1A Mo1A S1A C18A -107.92(12)
C5A Mo1A S1A Ni1A 179.20(10)
C1A Mo1A S1A Ni1A 169.29(13)
C4A Mo1A S1A Ni1A -145.75(11)
C2A Mo1A S1A Ni1A -143.2(2)
C3A Mo1A S1A Ni1A -123.48(11)
S2A Mo1A S1A Ni1A 90.08(3)
S3A Mo1A S1A Ni1A -48.54(3)
S4A Mo1A S1A Ni1A 19.10(4)
C5A Mo1A S2A C17A -76.64(15)
C1A Mo1A S2A C17A -112.76(15)
C4A Mo1A S2A C17A -62.50(16)
C2A Mo1A S2A C17A -130.49(16)
C3A Mo1A S2A C17A -100.7(2)
S1A Mo1A S2A C17A 17.32(11)
S3A Mo1A S2A C17A 81.88(12)
S4A Mo1A S2A C17A 151.80(12)
Ni1A Mo1A S2A C17A 69.46(11)
S7A Ni1A S3A C12A -69.1(6)
S8A Ni1A S3A C12A 24.50(11)
S1A Ni1A S3A C12A -151.44(11)
Mo1A Ni1A S3A C12A -100.22(11)
Mo2A Ni1A S3A C12A 78.89(11)
S7A Ni1A S3A Mo1A 31.1(6)
S8A Ni1A S3A Mo1A 124.73(3)
S1A Ni1A S3A Mo1A -51.22(2)
Mo2A Ni1A S3A Mo1A 179.11(2)
C5A Mo1A S3A C12A -115.90(17)
C1A Mo1A S3A C12A -64.81(19)
C4A Mo1A S3A C12A -115.74(15)
C2A Mo1A S3A C12A -57.55(16)
C3A Mo1A S3A C12A -84.77(17)
S1A Mo1A S3A C12A 158.96(12)
S2A Mo1A S3A C12A 93.72(12)
S4A Mo1A S3A C12A 23.37(12)
Ni1A Mo1A S3A C12A 109.70(12)
C5A Mo1A S3A Ni1A 134.40(12)
C1A Mo1A S3A Ni1A -174.51(15)
C4A Mo1A S3A Ni1A 134.56(10)
C2A Mo1A S3A Ni1A -167.25(12)
C3A Mo1A S3A Ni1A 165.53(13)
S1A Mo1A S3A Ni1A 49.26(3)
S2A Mo1A S3A Ni1A -15.98(4)
S4A Mo1A S3A Ni1A -86.33(3)
C5A Mo1A S4A C11A 117.87(16)
C1A Mo1A S4A C11A 113.95(15)
C4A Mo1A S4A C11A 67.5(2)
C2A Mo1A S4A C11A 80.78(17)
C3A Mo1A S4A C11A 55.61(15)
S1A Mo1A S4A C11A -88.90(11)
S2A Mo1A S4A C11A -159.19(11)
S3A Mo1A S4A C11A -22.24(11)
Ni1A Mo1A S4A C11A -73.84(11)
C8A Mo2A S5A C15A 77.12(15)
C7A Mo2A S5A C15A 68.81(17)
C9A Mo2A S5A C15A 112.37(15)
S6A Mo2A S5A C15A -12.55(12)
C6A Mo2A S5A C15A 118.92(19)
C10A Mo2A S5A C15A 135.73(15)
S8A Mo2A S5A C15A -84.67(12)
S7A Mo2A S5A C15A -144.16(12)
Ni1A Mo2A S5A C15A -94.55(12)
C8A Mo2A S6A C16A -82.21(15)
C7A Mo2A S6A C16A -119.40(15)
C9A Mo2A S6A C16A -66.74(17)
S5A Mo2A S6A C16A 12.70(12)
C6A Mo2A S6A C16A -136.43(15)
C10A Mo2A S6A C16A -104.2(2)
S8A Mo2A S6A C16A 144.41(12)
S7A Mo2A S6A C16A 83.56(12)
Ni1A Mo2A S6A C16A 93.78(12)
S3A Ni1A S7A C14A 47.6(6)
S8A Ni1A S7A C14A -46.47(11)
S1A Ni1A S7A C14A 129.60(11)
Mo1A Ni1A S7A C14A 77.65(11)
Mo2A Ni1A S7A C14A -101.54(11)
S3A Ni1A S7A Mo2A 149.2(6)
S8A Ni1A S7A Mo2A 55.07(2)
S1A Ni1A S7A Mo2A -128.86(3)
Mo1A Ni1A S7A Mo2A 179.19(2)
C8A Mo2A S7A C14A -94.88(18)
C7A Mo2A S7A C14A -38.41(17)
C9A Mo2A S7A C14A -97.95(15)
S5A Mo2A S7A C14A 177.99(11)
S6A Mo2A S7A C14A 107.05(11)
C6A Mo2A S7A C14A -38.63(14)
C10A Mo2A S7A C14A -68.70(14)
S8A Mo2A S7A C14A 42.37(11)
Ni1A Mo2A S7A C14A 93.61(11)
C8A Mo2A S7A Ni1A 171.51(14)
C7A Mo2A S7A Ni1A -132.02(13)
C9A Mo2A S7A Ni1A 168.44(11)
S5A Mo2A S7A Ni1A 84.38(3)
S6A Mo2A S7A Ni1A 13.44(4)
C6A Mo2A S7A Ni1A -132.23(9)
C10A Mo2A S7A Ni1A -162.31(10)
S8A Mo2A S7A Ni1A -51.24(3)
S7A Ni1A S8A C13A 43.57(10)
S3A Ni1A S8A C13A -133.19(10)
S1A Ni1A S8A C13A -16.0(5)
Mo1A Ni1A S8A C13A -79.17(10)
Mo2A Ni1A S8A C13A 99.34(10)
S7A Ni1A S8A Mo2A -55.77(2)
S3A Ni1A S8A Mo2A 127.47(3)
S1A Ni1A S8A Mo2A -115.4(4)
Mo1A Ni1A S8A Mo2A -178.50(2)
C8A Mo2A S8A C13A 97.65(17)
C7A Mo2A S8A C13A 92.17(14)
C9A Mo2A S8A C13A 44.48(19)
S5A Mo2A S8A C13A -107.52(11)
S6A Mo2A S8A C13A -179.24(11)
C6A Mo2A S8A C13A 58.78(14)
C10A Mo2A S8A C13A 33.18(14)
S7A Mo2A S8A C13A -44.75(11)
Ni1A Mo2A S8A C13A -94.79(11)
C8A Mo2A S8A Ni1A -167.56(13)
C7A Mo2A S8A Ni1A -173.04(9)
C9A Mo2A S8A Ni1A 139.27(16)
S5A Mo2A S8A Ni1A -12.73(4)
S6A Mo2A S8A Ni1A -84.45(3)
C6A Mo2A S8A Ni1A 153.57(9)
C10A Mo2A S8A Ni1A 127.97(9)
S7A Mo2A S8A Ni1A 50.04(3)
C5A Mo1A C1A C2A 114.7(4)
C4A Mo1A C1A C2A 76.4(3)
C3A Mo1A C1A C2A 35.8(2)
S1A Mo1A C1A C2A 131.7(2)
S2A Mo1A C1A C2A -152.3(3)
S3A Mo1A C1A C2A 12.4(3)
S4A Mo1A C1A C2A -70.3(3)
Ni1A Mo1A C1A C2A -137.0(6)
C4A Mo1A C1A C5A -38.4(2)
C2A Mo1A C1A C5A -114.7(4)
C3A Mo1A C1A C5A -79.0(3)
S1A Mo1A C1A C5A 16.9(3)
S2A Mo1A C1A C5A 92.9(2)
S3A Mo1A C1A C5A -102.4(2)
S4A Mo1A C1A C5A 175.0(2)
Ni1A Mo1A C1A C5A 108.2(7)
C5A C1A C2A C3A -1.1(5)
Mo1A C1A C2A C3A -64.5(3)
C5A C1A C2A Mo1A 63.5(3)
C5A Mo1A C2A C3A 78.8(3)
C1A Mo1A C2A C3A 117.6(4)
C4A Mo1A C2A C3A 36.5(2)
S1A Mo1A C2A C3A 33.5(4)
S2A Mo1A C2A C3A 149.4(2)
S3A Mo1A C2A C3A -53.7(3)
S4A Mo1A C2A C3A -133.3(3)
Ni1A Mo1A C2A C3A -74.0(3)
C5A Mo1A C2A C1A -38.8(2)
C4A Mo1A C2A C1A -81.1(3)
C3A Mo1A C2A C1A -117.6(4)
S1A Mo1A C2A C1A -84.1(3)
S2A Mo1A C2A C1A 31.8(3)
S3A Mo1A C2A C1A -171.3(2)
S4A Mo1A C2A C1A 109.2(3)
Ni1A Mo1A C2A C1A 168.37(19)
C1A C2A C3A C4A 0.6(5)
Mo1A C2A C3A C4A -61.6(3)
C1A C2A C3A Mo1A 62.2(3)
C5A Mo1A C3A C2A -79.7(3)
C1A Mo1A C3A C2A -37.0(2)
C4A Mo1A C3A C2A -117.5(4)
S1A Mo1A C3A C2A -159.4(2)
S2A Mo1A C3A C2A -51.2(4)
S3A Mo1A C3A C2A 126.9(3)
S4A Mo1A C3A C2A 48.9(3)
Ni1A Mo1A C3A C2A 141.6(2)
C5A Mo1A C3A C4A 37.8(2)
C1A Mo1A C3A C4A 80.5(3)
C2A Mo1A C3A C4A 117.5(4)
S1A Mo1A C3A C4A -41.9(3)
S2A Mo1A C3A C4A 66.3(4)
S3A Mo1A C3A C4A -115.5(2)
S4A Mo1A C3A C4A 166.4(2)
Ni1A Mo1A C3A C4A -100.8(2)
C2A C3A C4A C5A 0.1(5)
Mo1A C3A C4A C5A -62.3(3)
C2A C3A C4A Mo1A 62.3(3)
C5A Mo1A C4A C3A -116.5(3)
C1A Mo1A C4A C3A -77.7(3)
C2A Mo1A C4A C3A -36.1(2)
S1A Mo1A C4A C3A 142.2(2)
S2A Mo1A C4A C3A -141.2(2)
S3A Mo1A C4A C3A 63.7(2)
S4A Mo1A C4A C3A -20.3(3)
Ni1A Mo1A C4A C3A 108.2(2)
C1A Mo1A C4A C5A 38.8(2)
C2A Mo1A C4A C5A 80.4(2)
C3A Mo1A C4A C5A 116.5(3)
S1A Mo1A C4A C5A -101.4(2)
S2A Mo1A C4A C5A -24.7(3)
S3A Mo1A C4A C5A -179.8(2)
S4A Mo1A C4A C5A 96.1(2)
Ni1A Mo1A C4A C5A -135.35(19)
C3A C4A C5A C1A -0.7(5)
Mo1A C4A C5A C1A -66.3(3)
C3A C4A C5A Mo1A 65.6(3)
C2A C1A C5A C4A 1.1(4)
Mo1A C1A C5A C4A 67.1(3)
C2A C1A C5A Mo1A -66.0(3)
C1A Mo1A C5A C4A -114.3(3)
C2A Mo1A C5A C4A -76.6(2)
C3A Mo1A C5A C4A -36.5(2)
S1A Mo1A C5A C4A 78.8(2)
S2A Mo1A C5A C4A 159.5(2)
S3A Mo1A C5A C4A 0.3(3)
S4A Mo1A C5A C4A -120.9(2)
Ni1A Mo1A C5A C4A 79.9(3)
C4A Mo1A C5A C1A 114.3(3)
C2A Mo1A C5A C1A 37.7(2)
C3A Mo1A C5A C1A 77.8(2)
S1A Mo1A C5A C1A -166.9(2)
S2A Mo1A C5A C1A -86.2(2)
S3A Mo1A C5A C1A 114.6(2)
S4A Mo1A C5A C1A -6.6(3)
Ni1A Mo1A C5A C1A -165.78(17)
C8A Mo2A C6A C7A -39.7(2)
C9A Mo2A C6A C7A -82.3(2)
S5A Mo2A C6A C7A -90.0(2)
S6A Mo2A C6A C7A 30.6(2)
C10A Mo2A C6A C7A -118.4(3)
S8A Mo2A C6A C7A 108.1(2)
S7A Mo2A C6A C7A 179.75(19)
Ni1A Mo2A C6A C7A 134.08(18)
C8A Mo2A C6A C10A 78.7(2)
C7A Mo2A C6A C10A 118.4(3)
C9A Mo2A C6A C10A 36.1(2)
S5A Mo2A C6A C10A 28.3(3)
S6A Mo2A C6A C10A 148.94(19)
S8A Mo2A C6A C10A -133.5(2)
S7A Mo2A C6A C10A -61.9(2)
Ni1A Mo2A C6A C10A -107.5(2)
C10A C6A C7A C8A -0.4(4)
Mo2A C6A C7A C8A 63.3(2)
C10A C6A C7A Mo2A -63.8(3)
C8A Mo2A C7A C6A 114.5(3)
C9A Mo2A C7A C6A 75.7(2)
S5A Mo2A C7A C6A 128.28(19)
S6A Mo2A C7A C6A -154.1(2)
C10A Mo2A C7A C6A 35.6(2)
S8A Mo2A C7A C6A -72.1(2)
S7A Mo2A C7A C6A -0.4(3)
Ni1A Mo2A C7A C6A -81.6(3)
C9A Mo2A C7A C8A -38.8(2)
S5A Mo2A C7A C8A 13.8(3)
S6A Mo2A C7A C8A 91.4(2)
C6A Mo2A C7A C8A -114.5(3)
C10A Mo2A C7A C8A -78.9(2)
S8A Mo2A C7A C8A 173.36(19)
S7A Mo2A C7A C8A -114.9(2)
Ni1A Mo2A C7A C8A 163.92(16)
C6A C7A C8A C9A 0.5(4)
Mo2A C7A C8A C9A 67.5(3)
C6A C7A C8A Mo2A -67.0(3)
C7A Mo2A C8A C9A -113.5(3)
S5A Mo2A C8A C9A 76.8(2)
S6A Mo2A C8A C9A 158.0(2)
C6A Mo2A C8A C9A -76.1(2)
C10A Mo2A C8A C9A -35.8(2)
S8A Mo2A C8A C9A -122.5(2)
S7A Mo2A C8A C9A -5.1(3)
Ni1A Mo2A C8A C9A 134.0(5)
C9A Mo2A C8A C7A 113.5(3)
S5A Mo2A C8A C7A -169.67(19)
S6A Mo2A C8A C7A -88.5(2)
C6A Mo2A C8A C7A 37.4(2)
C10A Mo2A C8A C7A 77.7(2)
S8A Mo2A C8A C7A -9.0(3)
S7A Mo2A C8A C7A 108.4(2)
Ni1A Mo2A C8A C7A -112.5(5)
C7A C8A C9A C10A -0.4(4)
Mo2A C8A C9A C10A 65.8(3)
C7A C8A C9A Mo2A -66.2(2)
C8A Mo2A C9A C10A -117.1(3)
C7A Mo2A C9A C10A -77.3(2)
S5A Mo2A C9A C10A 139.3(2)
S6A Mo2A C9A C10A -143.92(19)
C6A Mo2A C9A C10A -36.1(2)
S8A Mo2A C9A C10A -19.2(3)
S7A Mo2A C9A C10A 59.5(2)
Ni1A Mo2A C9A C10A 76.9(3)
C7A Mo2A C9A C8A 39.8(2)
S5A Mo2A C9A C8A -103.6(2)
S6A Mo2A C9A C8A -26.8(3)
C6A Mo2A C9A C8A 81.0(2)
C10A Mo2A C9A C8A 117.1(3)
S8A Mo2A C9A C8A 97.9(2)
S7A Mo2A C9A C8A 176.6(2)
Ni1A Mo2A C9A C8A -165.95(17)
C8A C9A C10A C6A 0.2(4)
Mo2A C9A C10A C6A 61.6(3)
C8A C9A C10A Mo2A -61.5(3)
C7A C6A C10A C9A 0.2(4)
Mo2A C6A C10A C9A -60.6(3)
C7A C6A C10A Mo2A 60.8(3)
C8A Mo2A C10A C9A 37.8(2)
C7A Mo2A C10A C9A 81.6(2)
S5A Mo2A C10A C9A -44.5(2)
S6A Mo2A C10A C9A 63.7(3)
C6A Mo2A C10A C9A 118.0(3)
S8A Mo2A C10A C9A 167.5(2)
S7A Mo2A C10A C9A -122.4(2)
Ni1A Mo2A C10A C9A -139.90(19)
C8A Mo2A C10A C6A -80.1(2)
C7A Mo2A C10A C6A -36.4(2)
C9A Mo2A C10A C6A -118.0(3)
S5A Mo2A C10A C6A -162.47(19)
S6A Mo2A C10A C6A -54.3(3)
S8A Mo2A C10A C6A 49.6(2)
S7A Mo2A C10A C6A 119.7(2)
Ni1A Mo2A C10A C6A 102.1(2)
Mo1A S4A C11A C12A 17.8(3)
Mo1A S4A C11A C25A -166.2(2)
C25A C11A C12A C19A 14.8(6)
S4A C11A C12A C19A -169.6(3)
C25A C11A C12A S3A -172.9(3)
S4A C11A C12A S3A 2.7(4)
Ni1A S3A C12A C11A 56.3(3)
Mo1A S3A C12A C11A -21.9(3)
Ni1A S3A C12A C19A -130.4(2)
Mo1A S3A C12A C19A 151.4(2)
Ni1A S8A C13A C14A -30.3(3)
Mo2A S8A C13A C14A 44.2(3)
Ni1A S8A C13A C31A 152.8(2)
Mo2A S8A C13A C31A -132.7(2)
C31A C13A C14A C37A -19.1(6)
S8A C13A C14A C37A 164.4(3)
C31A C13A C14A S7A 168.7(3)
S8A C13A C14A S7A -7.8(4)
Ni1A S7A C14A C13A 42.8(3)
Mo2A S7A C14A C13A -32.2(3)
Ni1A S7A C14A C37A -130.4(2)
Mo2A S7A C14A C37A 154.6(2)
Mo2A S5A C15A C16A 10.4(3)
Mo2A S5A C15A C43A -174.5(2)
C43A C15A C16A C49A 6.5(6)
S5A C15A C16A C49A -179.1(3)
C43A C15A C16A S6A -173.7(3)
S5A C15A C16A S6A 0.7(4)
Mo2A S6A C16A C15A -11.4(3)
Mo2A S6A C16A C49A 168.4(2)
Mo1A S2A C17A C18A -14.2(3)
Mo1A S2A C17A C55A 168.9(2)
C55A C17A C18A C61A -12.3(5)
S2A C17A C18A C61A 171.1(3)
C55A C17A C18A S1A 175.1(2)
S2A C17A C18A S1A -1.5(4)
Ni1A S1A C18A C17A -62.1(3)
Mo1A S1A C18A C17A 16.5(3)
Ni1A S1A C18A C61A 124.4(2)
Mo1A S1A C18A C61A -157.1(2)
C11A C12A C19A C24A -138.6(4)
S3A C12A C19A C24A 48.7(4)
C11A C12A C19A C20A 46.3(5)
S3A C12A C19A C20A -126.4(3)
C24A C19A C20A C21A -0.7(5)
C12A C19A C20A C21A 174.6(3)
C19A C20A C21A C22A -0.4(5)
C20A C21A C22A C23A 1.3(5)
C21A C22A C23A C24A -1.1(5)
C20A C19A C24A C23A 0.9(5)
C12A C19A C24A C23A -174.3(3)
C22A C23A C24A C19A -0.1(5)
C12A C11A C25A C30A -139.4(4)
S4A C11A C25A C30A 44.8(4)
C12A C11A C25A C26A 42.7(5)
S4A C11A C25A C26A -133.2(3)
C30A C25A C26A C27A -1.8(5)
C11A C25A C26A C27A 176.2(3)
C25A C26A C27A C28A 1.3(6)
C26A C27A C28A C29A -0.2(6)
C27A C28A C29A C30A -0.4(6)
C26A C25A C30A C29A 1.2(5)
C11A C25A C30A C29A -176.8(3)
C28A C29A C30A C25A -0.2(6)
C14A C13A C31A C36A 148.7(4)
S8A C13A C31A C36A -34.8(4)
C14A C13A C31A C32A -35.2(5)
S8A C13A C31A C32A 141.3(3)
C36A C31A C32A C33A -4.4(5)
C13A C31A C32A C33A 179.4(3)
C31A C32A C33A C34A 2.2(6)
C32A C33A C34A C35A 0.6(6)
C33A C34A C35A C36A -1.2(6)
C34A C35A C36A C31A -1.1(6)
C32A C31A C36A C35A 3.8(5)
C13A C31A C36A C35A 180.0(3)
C13A C14A C37A C42A 141.6(4)
S7A C14A C37A C42A -46.2(4)
C13A C14A C37A C38A -43.2(5)
S7A C14A C37A C38A 129.0(3)
C42A C37A C38A C39A -1.2(6)
C14A C37A C38A C39A -176.7(4)
C37A C38A C39A C40A 0.0(6)
C38A C39A C40A C41A 1.2(7)
C39A C40A C41A C42A -1.0(7)
C38A C37A C42A C41A 1.4(6)
C14A C37A C42A C41A 176.6(4)
C40A C41A C42A C37A -0.3(6)
C16A C15A C43A C44A 28.7(5)
S5A C15A C43A C44A -145.8(3)
C16A C15A C43A C48A -155.9(3)
S5A C15A C43A C48A 29.6(4)
C48A C43A C44A C45A 1.1(5)
C15A C43A C44A C45A 176.6(3)
C43A C44A C45A C46A -1.7(5)
C44A C45A C46A C47A 1.7(5)
C45A C46A C47A C48A -1.2(6)
C46A C47A C48A C43A 0.7(6)
C44A C43A C48A C47A -0.6(5)
C15A C43A C48A C47A -176.3(3)
C15A C16A C49A C54A 66.9(5)
S6A C16A C49A C54A -112.9(3)
C15A C16A C49A C50A -118.3(4)
S6A C16A C49A C50A 61.9(4)
C54A C49A C50A C51A 0.1(5)
C16A C49A C50A C51A -174.9(3)
C49A C50A C51A C52A 0.2(6)
C50A C51A C52A C53A -0.6(6)
C51A C52A C53A C54A 0.7(6)
C50A C49A C54A C53A 0.0(5)
C16A C49A C54A C53A 175.0(3)
C52A C53A C54A C49A -0.4(5)
C18A C17A C55A C60A 149.9(3)
S2A C17A C55A C60A -33.4(4)
C18A C17A C55A C56A -31.0(5)
S2A C17A C55A C56A 145.7(3)
C60A C55A C56A C57A -2.1(5)
C17A C55A C56A C57A 178.8(3)
C55A C56A C57A C58A 0.7(5)
C56A C57A C58A C59A 0.9(5)
C57A C58A C59A C60A -1.1(5)
C58A C59A C60A C55A -0.4(5)
C56A C55A C60A C59A 1.9(5)
C17A C55A C60A C59A -179.0(3)
C17A C18A C61A C66A -64.9(5)
S1A C18A C61A C66A 108.1(3)
C17A C18A C61A C62A 118.6(4)
S1A C18A C61A C62A -68.4(4)
C66A C61A C62A C63A -1.9(5)
C18A C61A C62A C63A 174.6(3)
C61A C62A C63A C64A -0.1(5)
C62A C63A C64A C65A 1.2(5)
C63A C64A C65A C66A -0.4(5)
C62A C61A C66A C65A 2.7(5)
C18A C61A C66A C65A -173.9(3)
C64A C65A C66A C61A -1.6(5)
O1S C1S C2S C3S 0.7(10)
C1S C2S C3S C4S 7.5(9)
C2S C3S C4S O1S -13.7(9)
O2S C5S C6S C7S -7.3(7)
C5S C6S C7S C8S -6.2(7)
C6S C7S C8S O2S 17.5(6)
C3S C4S O1S C1S 13.7(9)
C2S C1S O1S C4S -8.3(9)
C7S C8S O2S C5S -22.0(5)
C6S C5S O2S C8S 18.7(6)
